data_4303436
loop_
_publ_author_name
'Michael Stollenz'
'Michael John'
'Henrike Gehring'
'Sebastian Dechert'
'Christian Grosse'
'Franc Meyer'

_publ_contact_author_address
; Institut f\"ur Anorganische Chemie
  Georg August Universit\"at G\"ottingen
  Tammannstra\&se 4
  D-37077 G\"ottingen
  Germany
;
_publ_contact_author_email franc.meyer@chemie.uni-goettingen.de
_publ_contact_author_fax 49(551)393063
_publ_contact_author_name 'Prof. Dr. Franc Meyer'
_publ_section_title
;
Oligonuclear Homoleptic Copper(I) Pyrazolates with Multinucleating Ligand
Scaffolds: High Structural Diversity in Solid-State and Solution
;
_journal_name_full 'Inorganic Chemistry'
_journal_page_first 10049
_journal_page_last 10059
_journal_paper_doi 10.1021/ic900727h
_journal_volume 48
_journal_year 2009
_chemical_formula_moiety 'C124 H108 Cu4 N24, 3(C7 H8)'
_chemical_formula_sum 'C145 H132 Cu4 N24'
_chemical_formula_weight 2464.91
_chemical_name_systematic
; 
 ? 
;
_space_group_IT_number 2
_symmetry_cell_setting triclinic
_symmetry_Int_Tables_number 2
_symmetry_space_group_name_Hall '-P 1'
_symmetry_space_group_name_H-M 'P -1'
_atom_sites_solution_hydrogens geom
_atom_sites_solution_primary direct
_atom_sites_solution_secondary difmap
_audit_creation_method SHELXL-97
_cell_angle_alpha 104.105(2)
_cell_angle_beta 93.087(2)
_cell_angle_gamma 115.284(2)
_cell_formula_units_Z 2
_cell_length_a 15.7778(5)
_cell_length_b 18.3074(7)
_cell_length_c 24.0587(8)
_cell_measurement_reflns_used 9860
_cell_measurement_temperature 100(2)
_cell_measurement_theta_max 60.6685
_cell_measurement_theta_min 1.925
_cell_volume 5994.5(4)
_computing_cell_refinement 'Bruker AXS SAINT (v 7.33A, Bruker 2006)'
_computing_data_collection 'Proteum2 (v 2.2-RC7, Bruker 2006)'
_computing_data_reduction 'Bruker AXS SAINT (v 7.33A, Bruker 2006)'
_computing_molecular_graphics 'Bruker AXS SHELXTL (v 6.12)'
_computing_publication_material 'SHELXL-97 (Sheldrick, 1997)'
_computing_structure_refinement 'SHELXL-97 (Sheldrick, 1997)'
_computing_structure_solution 'SHELXS-97 (Sheldrick, 1990)'
_diffrn_ambient_temperature 100(2)
_diffrn_detector_area_resol_mean 5.602
_diffrn_measured_fraction_theta_full 0.925
_diffrn_measured_fraction_theta_max 0.925
_diffrn_measurement_device_type 'Bruker three circle diffractometer'
_diffrn_measurement_method 'omega scan'
_diffrn_radiation_monochromator 'mirror system'
_diffrn_radiation_probe x-ray
_diffrn_radiation_type CuK\a
_diffrn_radiation_wavelength 1.54178
_diffrn_reflns_av_R_equivalents 0.0803
_diffrn_reflns_av_sigmaI/netI 0.0699
_diffrn_reflns_limit_h_max 17
_diffrn_reflns_limit_h_min -17
_diffrn_reflns_limit_k_max 19
_diffrn_reflns_limit_k_min -20
_diffrn_reflns_limit_l_max 27
_diffrn_reflns_limit_l_min 0
_diffrn_reflns_number 101071
_diffrn_reflns_theta_full 60.89
_diffrn_reflns_theta_max 60.89
_diffrn_reflns_theta_min 1.92
_diffrn_source 'rotating anode'
_diffrn_source_type 'Bruker AXS'
_diffrn_standards_decay_% 0
_diffrn_standards_interval_count 0
_diffrn_standards_interval_time 0
_diffrn_standards_number 0
_exptl_absorpt_coefficient_mu 1.306
_exptl_absorpt_correction_T_max 0.9743
_exptl_absorpt_correction_T_min 0.7801
_exptl_absorpt_correction_type multi-scan
_exptl_absorpt_process_details twinabs
_exptl_crystal_colour orange
_exptl_crystal_density_diffrn 1.366
_exptl_crystal_density_method 'not measured'
_exptl_crystal_description needle
_exptl_crystal_F_000 2572
_exptl_crystal_size_max 0.20
_exptl_crystal_size_mid 0.04
_exptl_crystal_size_min 0.02
_refine_diff_density_max 0.888
_refine_diff_density_min -0.570
_refine_diff_density_rms 0.090
_refine_ls_extinction_method none
_refine_ls_goodness_of_fit_ref 1.045
_refine_ls_hydrogen_treatment constr
_refine_ls_matrix_type full
_refine_ls_number_parameters 1697
_refine_ls_number_reflns 16908
_refine_ls_number_restraints 2024
_refine_ls_restrained_S_all 1.001
_refine_ls_R_factor_all 0.0901
_refine_ls_R_factor_gt 0.0579
_refine_ls_shift/su_max 0.025
_refine_ls_shift/su_mean 0.000
_refine_ls_structure_factor_coef Fsqd
_refine_ls_weighting_details 'calc w=1/[\s^2^(Fo^2^)+(0.1018P)^2^+2.8933P] where P=(Fo^2^+2Fc^2^)/3'
_refine_ls_weighting_scheme calc
_refine_ls_wR_factor_gt 0.1473
_refine_ls_wR_factor_ref 0.1683
_reflns_number_gt 12603
_reflns_number_total 16908
_reflns_threshold_expression >2sigma(I)
_cod_data_source_file ic900727h_si_002_1.cif
_cod_data_source_block 3-74
_cod_database_code 4303436

loop_
_symmetry_equiv_pos_as_xyz
'x, y, z'
'-x, -y, -z'

loop_
_atom_site_label
_atom_site_type_symbol
_atom_site_fract_x
_atom_site_fract_y
_atom_site_fract_z
_atom_site_U_iso_or_equiv
_atom_site_adp_type
_atom_site_occupancy
_atom_site_symmetry_multiplicity
_atom_site_calc_flag
_atom_site_refinement_flags
_atom_site_disorder_assembly
_atom_site_disorder_group
Cu1 Cu 0.14183(6) 0.83895(6) 0.13421(3) 0.0289(2) Uani 1 1 d U . .
Cu2 Cu 0.27114(6) 0.92174(5) 0.25737(4) 0.0257(2) Uani 1 1 d U . .
Cu3 Cu 0.07328(6) 0.86467(5) 0.25204(4) 0.0255(2) Uani 1 1 d U . .
Cu4 Cu 0.20894(6) 0.94788(6) 0.38552(3) 0.0272(2) Uani 1 1 d U . .
C01 C 0.0763(4) 1.0415(4) 0.1759(2) 0.0245(11) Uani 1 1 d U . .
C02 C 0.1057(4) 0.9882(4) 0.1375(3) 0.0267(11) Uani 1 1 d U . .
N03 N 0.0968(3) 0.9237(3) 0.1574(2) 0.0274(10) Uani 1 1 d U . .
N04 N 0.0621(3) 0.9328(3) 0.2085(2) 0.0255(10) Uani 1 1 d U . .
C05 C 0.0476(4) 1.0021(4) 0.2196(2) 0.0231(11) Uani 1 1 d U . .
C06 C 0.0845(4) 1.1230(4) 0.1729(2) 0.0261(11) Uani 1 1 d U . .
C07 C 0.1680(4) 1.1822(4) 0.1597(3) 0.0344(13) Uani 1 1 d U . .
H07A H 0.2175 1.1675 0.1501 0.041 Uiso 1 1 calc R . .
C08 C 0.1780(5) 1.2623(4) 0.1605(3) 0.0421(15) Uani 1 1 d U . .
H08A H 0.2333 1.3009 0.1503 0.050 Uiso 1 1 calc R . .
C09 C 0.1086(5) 1.2853(4) 0.1761(3) 0.0427(15) Uani 1 1 d U . .
H09A H 0.1169 1.3405 0.1781 0.051 Uiso 1 1 calc R . .
C010 C 0.0269(5) 1.2284(4) 0.1888(3) 0.0383(14) Uani 1 1 d U . .
H01A H -0.0209 1.2447 0.1995 0.046 Uiso 1 1 calc R . .
C011 C 0.0134(4) 1.1479(4) 0.1861(3) 0.0319(13) Uani 1 1 d U . .
H01B H -0.0449 1.1088 0.1933 0.038 Uiso 1 1 calc R . .
C012 C 0.0123(4) 1.0282(4) 0.2737(2) 0.0287(13) Uani 1 1 d U . .
H01C H 0.0354 1.0104 0.3046 0.034 Uiso 1 1 calc R . .
H01D H 0.0407 1.0907 0.2870 0.034 Uiso 1 1 calc R . .
N013 N -0.0929(3) 0.9931(3) 0.2673(2) 0.0285(11) Uani 1 1 d U . .
C014 C -0.1434(4) 0.9020(4) 0.2391(3) 0.0341(15) Uani 1 1 d U . .
H01E H -0.2091 0.8802 0.2461 0.051 Uiso 1 1 calc R . .
H01F H -0.1113 0.8743 0.2552 0.051 Uiso 1 1 calc R . .
H01G H -0.1437 0.8905 0.1971 0.051 Uiso 1 1 calc R . .
C015 C -0.1387(4) 1.0419(4) 0.2654(3) 0.0309(12) Uani 1 1 d DU . .
C016 C -0.2234(4) 1.0098(5) 0.2256(3) 0.0364(14) Uani 1 1 d DU . .
H01H H -0.2487 0.9538 0.2002 0.044 Uiso 1 1 calc R . .
C017 C -0.2720(5) 1.0578(5) 0.2221(3) 0.0402(15) Uani 1 1 d DU . .
H01I H -0.3295 1.0334 0.1947 0.048 Uiso 1 1 calc R . .
C018 C -0.2385(4) 1.1382(4) 0.2569(3) 0.0418(15) Uani 1 1 d DU . .
H01J H -0.2709 1.1707 0.2531 0.050 Uiso 1 1 calc R . .
C019 C -0.1557(4) 1.1727(4) 0.2985(3) 0.0381(14) Uani 1 1 d DU . .
C020 C -0.1189(5) 1.2551(5) 0.3382(3) 0.0455(16) Uani 1 1 d DU . .
H02A H -0.1480 1.2900 0.3348 0.055 Uiso 1 1 calc R . .
C021 C -0.0433(5) 1.2844(4) 0.3808(3) 0.0443(16) Uani 1 1 d DU . .
H02B H -0.0196 1.3393 0.4075 0.053 Uiso 1 1 calc R . .
C022 C 0.0003(5) 1.2320(4) 0.3850(3) 0.0345(14) Uani 1 1 d DU . .
H02C H 0.0537 1.2529 0.4150 0.041 Uiso 1 1 calc R . .
N023 N -0.0305(3) 1.1552(3) 0.3487(2) 0.0297(11) Uani 1 1 d U . .
C024 C -0.1057(4) 1.1253(4) 0.3046(3) 0.0294(12) Uani 1 1 d DU . .
C025 C 0.1426(4) 0.9962(4) 0.0817(2) 0.0283(13) Uani 1 1 d U . .
H02E H 0.1231 1.0333 0.0664 0.034 Uiso 1 1 calc R . .
H02F H 0.2131 1.0232 0.0900 0.034 Uiso 1 1 calc R . .
N026 N 0.1070(3) 0.9137(3) 0.0367(2) 0.0298(11) Uani 1 1 d U . .
C027 C 0.0108(4) 0.8855(5) 0.0076(3) 0.0407(16) Uani 1 1 d U . .
H02G H -0.0131 0.8282 -0.0191 0.061 Uiso 1 1 calc R . .
H02H H 0.0108 0.9239 -0.0145 0.061 Uiso 1 1 calc R . .
H02I H -0.0305 0.8851 0.0367 0.061 Uiso 1 1 calc R . .
C028 C 0.1726(4) 0.9047(4) 0.0026(2) 0.0298(12) Uani 1 1 d DU . .
C029 C 0.1538(5) 0.8823(4) -0.0585(3) 0.0412(15) Uani 1 1 d DU . .
H02J H 0.0933 0.8703 -0.0780 0.049 Uiso 1 1 calc R . .
C030 C 0.2227(5) 0.8774(4) -0.0911(3) 0.0464(16) Uani 1 1 d DU . .
H03A H 0.2076 0.8615 -0.1324 0.056 Uiso 1 1 calc R . .
C031 C 0.3113(5) 0.8946(4) -0.0655(3) 0.0444(15) Uani 1 1 d DU . .
H03B H 0.3585 0.8949 -0.0885 0.053 Uiso 1 1 calc R . .
C032 C 0.3318(4) 0.9119(4) -0.0041(3) 0.0343(13) Uani 1 1 d DU . .
C033 C 0.4196(5) 0.9255(4) 0.0250(3) 0.0424(15) Uani 1 1 d DU . .
H03C H 0.4700 0.9283 0.0043 0.051 Uiso 1 1 calc R . .
C034 C 0.4311(5) 0.9345(4) 0.0836(3) 0.0395(15) Uani 1 1 d DU . .
H03D H 0.4904 0.9456 0.1044 0.047 Uiso 1 1 calc R . .
C035 C 0.3548(4) 0.9273(4) 0.1124(3) 0.0329(14) Uani 1 1 d DU . .
H03E H 0.3622 0.9291 0.1522 0.039 Uiso 1 1 calc R . .
N036 N 0.2730(3) 0.9182(3) 0.0875(2) 0.0312(11) Uani 1 1 d U . .
C037 C 0.2609(4) 0.9134(4) 0.0296(3) 0.0321(12) Uani 1 1 d DU . .
C11 C 0.2831(4) 1.1546(4) 0.3202(3) 0.0247(11) Uani 1 1 d U . .
C12 C 0.2466(4) 1.1116(4) 0.3609(3) 0.0264(12) Uani 1 1 d U . .
N13 N 0.2445(3) 1.0349(3) 0.3453(2) 0.0257(10) Uani 1 1 d U . .
N14 N 0.2792(3) 1.0263(3) 0.2944(2) 0.0263(10) Uani 1 1 d U . .
C15 C 0.3027(4) 1.0986(4) 0.2788(2) 0.0239(11) Uani 1 1 d U . .
C16 C 0.2964(4) 1.2398(4) 0.3201(2) 0.0257(12) Uani 1 1 d U . .
C17 C 0.2286(4) 1.2661(4) 0.3371(3) 0.0297(13) Uani 1 1 d U . .
H17A H 0.1722 1.2279 0.3466 0.036 Uiso 1 1 calc R . .
C18 C 0.2417(4) 1.3470(4) 0.3404(3) 0.0342(14) Uani 1 1 d U . .
H18A H 0.1955 1.3645 0.3530 0.041 Uiso 1 1 calc R . .
C19 C 0.3227(5) 1.4022(4) 0.3250(3) 0.0386(15) Uani 1 1 d U . .
H19A H 0.3328 1.4580 0.3275 0.046 Uiso 1 1 calc R . .
C110 C 0.3889(5) 1.3754(4) 0.3060(3) 0.0393(15) Uani 1 1 d U . .
H11P H 0.4432 1.4123 0.2939 0.047 Uiso 1 1 calc R . .
C111 C 0.3766(4) 1.2949(4) 0.3045(3) 0.0334(14) Uani 1 1 d U . .
H11Q H 0.4236 1.2779 0.2928 0.040 Uiso 1 1 calc R . .
C112 C 0.3419(4) 1.1063(4) 0.2247(3) 0.0280(13) Uani 1 1 d U . .
H11R H 0.3162 1.1367 0.2057 0.034 Uiso 1 1 calc R . .
H11S H 0.3206 1.0491 0.1975 0.034 Uiso 1 1 calc R . .
N113 N 0.4476(3) 1.1521(3) 0.2359(2) 0.0318(12) Uani 1 1 d U . .
C114 C 0.4912(5) 1.1144(4) 0.2679(3) 0.0440(17) Uani 1 1 d U . .
H11T H 0.5608 1.1465 0.2741 0.066 Uiso 1 1 calc R . .
H11U H 0.4716 1.0556 0.2452 0.066 Uiso 1 1 calc R . .
H11V H 0.4705 1.1158 0.3056 0.066 Uiso 1 1 calc R . .
C115 C 0.4906(4) 1.1786(4) 0.1898(3) 0.0351(13) Uani 1 1 d DU . .
C116 C 0.4413(5) 1.1507(4) 0.1335(3) 0.0377(14) Uani 1 1 d DU . .
H11W H 0.3754 1.1119 0.1251 0.045 Uiso 1 1 calc R . .
C117 C 0.4858(6) 1.1783(5) 0.0886(3) 0.0607(19) Uani 1 1 d DU . .
H11X H 0.4501 1.1588 0.0504 0.073 Uiso 1 1 calc R . .
C118 C 0.5805(6) 1.2331(5) 0.0998(4) 0.075(2) Uani 1 1 d DU . .
H11Y H 0.6114 1.2478 0.0685 0.090 Uiso 1 1 calc R . .
C119 C 0.6327(5) 1.2679(5) 0.1563(4) 0.0678(18) Uani 1 1 d DU . .
C120 C 0.7296(6) 1.3295(6) 0.1716(6) 0.105(3) Uani 1 1 d DU . .
H12A H 0.7651 1.3458 0.1423 0.126 Uiso 1 1 calc R . .
C121 C 0.7711(7) 1.3648(7) 0.2288(6) 0.115(3) Uani 1 1 d DU . .
H12B H 0.8353 1.4077 0.2399 0.137 Uiso 1 1 calc R . .
C122 C 0.7192(6) 1.3379(5) 0.2709(6) 0.098(3) Uani 1 1 d DU . .
H12C H 0.7494 1.3643 0.3106 0.117 Uiso 1 1 calc R . .
N123 N 0.6313(4) 1.2785(4) 0.2590(3) 0.0642(16) Uani 1 1 d U . .
C124 C 0.5879(5) 1.2416(4) 0.2019(4) 0.0508(16) Uani 1 1 d DU . .
C125 C 0.2178(4) 1.1373(4) 0.4179(2) 0.0270(13) Uani 1 1 d U . .
H12E H 0.2214 1.1941 0.4241 0.032 Uiso 1 1 calc R . .
H12F H 0.1511 1.0970 0.4170 0.032 Uiso 1 1 calc R . .
N126 N 0.2803(3) 1.1389(3) 0.4661(2) 0.0277(11) Uani 1 1 d U . .
C127 C 0.3717(4) 1.2140(4) 0.4795(3) 0.0349(15) Uani 1 1 d U . .
H12G H 0.4152 1.2112 0.5086 0.052 Uiso 1 1 calc R . .
H12H H 0.3627 1.2644 0.4949 0.052 Uiso 1 1 calc R . .
H12I H 0.3988 1.2170 0.4439 0.052 Uiso 1 1 calc R . .
C128 C 0.2407(4) 1.1142(4) 0.5130(3) 0.0296(13) Uani 1 1 d DU . .
C129 C 0.2785(5) 1.1630(4) 0.5700(3) 0.0355(15) Uani 1 1 d DU . .
H12J H 0.3338 1.2157 0.5774 0.043 Uiso 1 1 calc R . .
C130 C 0.2397(5) 1.1391(4) 0.6179(3) 0.0385(15) Uani 1 1 d DU . .
H13A H 0.2686 1.1752 0.6564 0.046 Uiso 1 1 calc R . .
C131 C 0.1603(4) 1.0639(4) 0.6087(3) 0.0377(15) Uani 1 1 d DU . .
H13B H 0.1338 1.0473 0.6408 0.045 Uiso 1 1 calc R . .
C132 C 0.1180(4) 1.0109(4) 0.5513(3) 0.0322(13) Uani 1 1 d DU . .
C133 C 0.0331(4) 0.9345(4) 0.5404(3) 0.0338(14) Uani 1 1 d DU . .
H13C H 0.0034 0.9187 0.5717 0.041 Uiso 1 1 calc R . .
C134 C -0.0053(4) 0.8840(4) 0.4850(3) 0.0374(15) Uani 1 1 d DU . .
H13D H -0.0641 0.8341 0.4767 0.045 Uiso 1 1 calc R . .
C135 C 0.0434(4) 0.9068(4) 0.4398(3) 0.0333(14) Uani 1 1 d DU . .
H13E H 0.0167 0.8702 0.4012 0.040 Uiso 1 1 calc R . .
N136 N 0.1245(3) 0.9766(3) 0.4481(2) 0.0286(10) Uani 1 1 d U . .
C137 C 0.1609(4) 1.0335(4) 0.5034(3) 0.0291(12) Uani 1 1 d DU . .
C21 C 0.1067(4) 0.6873(4) 0.3116(2) 0.0226(11) Uani 1 1 d U . .
C22 C 0.0605(4) 0.7090(4) 0.2716(2) 0.0238(12) Uani 1 1 d U . .
N23 N 0.0876(3) 0.7929(3) 0.2902(2) 0.0252(10) Uani 1 1 d U . .
N24 N 0.1488(3) 0.8267(3) 0.3431(2) 0.0250(10) Uani 1 1 d U . .
C25 C 0.1599(4) 0.7631(4) 0.3556(2) 0.0212(11) Uani 1 1 d U . .
C26 C 0.1017(4) 0.6036(4) 0.3077(3) 0.0271(12) Uani 1 1 d U . .
C27 C 0.0199(5) 0.5292(4) 0.2803(3) 0.0491(19) Uani 1 1 d U . .
H27A H -0.0358 0.5314 0.2658 0.059 Uiso 1 1 calc R . .
C28 C 0.0190(6) 0.4510(5) 0.2740(4) 0.064(2) Uani 1 1 d U . .
H28A H -0.0355 0.4008 0.2521 0.077 Uiso 1 1 calc R . .
C29 C 0.0950(5) 0.4450(4) 0.2988(3) 0.0504(19) Uani 1 1 d U . .
H29A H 0.0919 0.3914 0.2968 0.061 Uiso 1 1 calc R . .
C210 C 0.1762(5) 0.5187(4) 0.3265(3) 0.0371(15) Uani 1 1 d U . .
H21A H 0.2304 0.5158 0.3430 0.045 Uiso 1 1 calc R . .
C211 C 0.1799(4) 0.5964(4) 0.3308(3) 0.0285(13) Uani 1 1 d U . .
H21B H 0.2369 0.6463 0.3499 0.034 Uiso 1 1 calc R . .
C212 C 0.2207(4) 0.7842(4) 0.4127(2) 0.0242(12) Uani 1 1 d U . .
H21C H 0.2197 0.7319 0.4181 0.029 Uiso 1 1 calc R . .
H21D H 0.2873 0.8234 0.4123 0.029 Uiso 1 1 calc R . .
N213 N 0.1872(3) 0.8236(3) 0.4619(2) 0.0258(11) Uani 1 1 d U . .
C214 C 0.1027(4) 0.7595(4) 0.4737(3) 0.0331(15) Uani 1 1 d U . .
H21E H 0.0748 0.7869 0.5020 0.050 Uiso 1 1 calc R . .
H21F H 0.1199 0.7223 0.4897 0.050 Uiso 1 1 calc R . .
H21G H 0.0561 0.7261 0.4375 0.050 Uiso 1 1 calc R . .
C215 C 0.2549(4) 0.8885(4) 0.5090(2) 0.0252(12) Uani 1 1 d U . .
C216 C 0.2487(4) 0.8855(4) 0.5654(3) 0.0331(15) Uani 1 1 d U . .
H21H H 0.1985 0.8381 0.5721 0.040 Uiso 1 1 calc R . .
C217 C 0.3157(5) 0.9516(4) 0.6137(3) 0.0397(16) Uani 1 1 d U . .
H21I H 0.3070 0.9496 0.6522 0.048 Uiso 1 1 calc R . .
C218 C 0.3916(5) 1.0173(4) 0.6055(3) 0.0408(15) Uani 1 1 d U . .
H21J H 0.4383 1.0591 0.6380 0.049 Uiso 1 1 calc R . .
C219 C 0.4013(4) 1.0237(4) 0.5484(3) 0.0311(13) Uani 1 1 d U . .
C220 C 0.4799(5) 1.0901(4) 0.5370(3) 0.0348(14) Uani 1 1 d U . .
H22A H 0.5286 1.1324 0.5683 0.042 Uiso 1 1 calc R . .
C221 C 0.4861(4) 1.0937(4) 0.4820(3) 0.0365(15) Uani 1 1 d U . .
H22B H 0.5410 1.1353 0.4736 0.044 Uiso 1 1 calc R . .
C222 C 0.4094(4) 1.0344(4) 0.4376(3) 0.0297(13) Uani 1 1 d U . .
H22C H 0.4120 1.0402 0.3995 0.036 Uiso 1 1 calc R . .
N223 N 0.3336(3) 0.9708(3) 0.4450(2) 0.0310(11) Uani 1 1 d U . .
C224 C 0.3316(4) 0.9612(4) 0.4996(2) 0.0251(12) Uani 1 1 d U . .
C225 C -0.0080(4) 0.6575(4) 0.2154(3) 0.0282(13) Uani 1 1 d U . .
H22D H -0.0016 0.6942 0.1901 0.034 Uiso 1 1 calc R . .
H22E H 0.0084 0.6126 0.1952 0.034 Uiso 1 1 calc R . .
N226 N -0.1076(3) 0.6184(3) 0.2241(2) 0.0295(11) Uani 1 1 d U . .
C227 C -0.1320(4) 0.6824(4) 0.2595(3) 0.0434(17) Uani 1 1 d U . .
H22F H -0.1988 0.6552 0.2638 0.065 Uiso 1 1 calc R . .
H22G H -0.1221 0.7260 0.2402 0.065 Uiso 1 1 calc R . .
H22H H -0.0911 0.7084 0.2981 0.065 Uiso 1 1 calc R . .
C228 C -0.1757(4) 0.5638(4) 0.1735(3) 0.0270(12) Uani 1 1 d U . .
C229 C -0.1548(5) 0.5551(4) 0.1177(3) 0.0326(14) Uani 1 1 d U . .
H22I H -0.0913 0.5867 0.1128 0.039 Uiso 1 1 calc R . .
C230 C -0.2248(4) 0.5007(4) 0.0684(3) 0.0355(14) Uani 1 1 d U . .
H23A H -0.2073 0.4953 0.0310 0.043 Uiso 1 1 calc R . .
C231 C -0.3171(4) 0.4554(4) 0.0729(3) 0.0366(14) Uani 1 1 d U . .
H23B H -0.3643 0.4211 0.0388 0.044 Uiso 1 1 calc R . .
C232 C -0.3423(4) 0.4600(4) 0.1290(3) 0.0344(13) Uani 1 1 d U . .
C233 C -0.4352(5) 0.4100(4) 0.1366(3) 0.0410(15) Uani 1 1 d U . .
H23C H -0.4850 0.3764 0.1038 0.049 Uiso 1 1 calc R . .
C234 C -0.4533(5) 0.4102(4) 0.1917(3) 0.0422(16) Uani 1 1 d U . .
H23D H -0.5154 0.3768 0.1977 0.051 Uiso 1 1 calc R . .
C235 C -0.3793(5) 0.4600(4) 0.2380(3) 0.0411(15) Uani 1 1 d U . .
H23E H -0.3918 0.4573 0.2758 0.049 Uiso 1 1 calc R . .
N236 N -0.2921(4) 0.5113(3) 0.2336(2) 0.0333(11) Uani 1 1 d U . .
C237 C -0.2724(4) 0.5118(4) 0.1791(3) 0.0296(13) Uani 1 1 d U . .
C31 C 0.2698(4) 0.6970(4) 0.1753(2) 0.0243(11) Uani 1 1 d U . .
C32 C 0.3015(4) 0.7681(4) 0.2247(2) 0.0224(11) Uani 1 1 d U . .
N33 N 0.2638(3) 0.8186(3) 0.2163(2) 0.0241(10) Uani 1 1 d U . .
N34 N 0.2040(3) 0.7816(3) 0.1625(2) 0.0253(10) Uani 1 1 d U . .
C35 C 0.2073(4) 0.7082(4) 0.1378(2) 0.0243(11) Uani 1 1 d U . .
C36 C 0.2992(4) 0.6298(4) 0.1651(2) 0.0265(12) Uani 1 1 d U . .
C37 C 0.2947(4) 0.5848(4) 0.2052(3) 0.0323(13) Uani 1 1 d U . .
H37A H 0.2676 0.5949 0.2388 0.039 Uiso 1 1 calc R . .
C38 C 0.3298(5) 0.5245(4) 0.1962(3) 0.0413(15) Uani 1 1 d U . .
H38A H 0.3267 0.4947 0.2239 0.050 Uiso 1 1 calc R . .
C39 C 0.3684(5) 0.5089(4) 0.1474(3) 0.0429(15) Uani 1 1 d U . .
H39A H 0.3946 0.4700 0.1422 0.052 Uiso 1 1 calc R . .
C310 C 0.3691(4) 0.5496(4) 0.1063(3) 0.0403(15) Uani 1 1 d U . .
H31A H 0.3924 0.5361 0.0716 0.048 Uiso 1 1 calc R . .
C311 C 0.3364(4) 0.6100(4) 0.1144(3) 0.0329(13) Uani 1 1 d U . .
H31B H 0.3389 0.6383 0.0858 0.039 Uiso 1 1 calc R . .
C312 C 0.1442(4) 0.6512(4) 0.0814(2) 0.0274(13) Uani 1 1 d U . .
H31C H 0.1600 0.6038 0.0674 0.033 Uiso 1 1 calc R . .
H31D H 0.0772 0.6272 0.0872 0.033 Uiso 1 1 calc R . .
N313 N 0.1544(3) 0.6961(3) 0.0371(2) 0.0302(11) Uani 1 1 d U . .
C314 C 0.2430(4) 0.7116(4) 0.0150(3) 0.0353(15) Uani 1 1 d U . .
H31E H 0.2480 0.7417 -0.0142 0.053 Uiso 1 1 calc R . .
H31F H 0.2433 0.6576 -0.0029 0.053 Uiso 1 1 calc R . .
H31G H 0.2973 0.7460 0.0472 0.053 Uiso 1 1 calc R . .
C315 C 0.0697(4) 0.6603(4) -0.0052(3) 0.0292(12) Uani 1 1 d U . .
C316 C 0.0598(5) 0.6136(4) -0.0610(3) 0.0335(14) Uani 1 1 d U . .
H31H H 0.1123 0.6059 -0.0734 0.040 Uiso 1 1 calc R . .
C317 C -0.0269(5) 0.5764(4) -0.1007(3) 0.0379(14) Uani 1 1 d U . .
H31I H -0.0323 0.5439 -0.1393 0.046 Uiso 1 1 calc R . .
C318 C -0.1030(5) 0.5872(4) -0.0838(3) 0.0379(14) Uani 1 1 d U . .
H31J H -0.1618 0.5604 -0.1103 0.045 Uiso 1 1 calc R . .
C319 C -0.0952(4) 0.6375(4) -0.0275(3) 0.0311(12) Uani 1 1 d U . .
C320 C -0.1707(5) 0.6517(4) -0.0089(3) 0.0402(15) Uani 1 1 d U . .
H32A H -0.2302 0.6259 -0.0345 0.048 Uiso 1 1 calc R . .
C321 C -0.1595(5) 0.7021(4) 0.0457(3) 0.0395(15) Uani 1 1 d U . .
H32B H -0.2106 0.7114 0.0592 0.047 Uiso 1 1 calc R . .
C322 C -0.0693(4) 0.7398(4) 0.0815(3) 0.0324(14) Uani 1 1 d U . .
H32C H -0.0613 0.7759 0.1193 0.039 Uiso 1 1 calc R . .
N323 N 0.0044(3) 0.7295(3) 0.0671(2) 0.0311(11) Uani 1 1 d U . .
C324 C -0.0072(4) 0.6762(4) 0.0129(2) 0.0285(12) Uani 1 1 d U . .
C325 C 0.3695(4) 0.7938(4) 0.2801(2) 0.0259(12) Uani 1 1 d U . .
H32D H 0.3651 0.8405 0.3089 0.031 Uiso 1 1 calc R . .
H32E H 0.3498 0.7454 0.2963 0.031 Uiso 1 1 calc R . .
N326 N 0.4698(3) 0.8216(3) 0.2723(2) 0.0271(11) Uani 1 1 d U . .
C327 C 0.5027(4) 0.8853(4) 0.2418(3) 0.0384(16) Uani 1 1 d U . .
H32F H 0.5726 0.9146 0.2496 0.058 Uiso 1 1 calc R . .
H32G H 0.4781 0.9262 0.2554 0.058 Uiso 1 1 calc R . .
H32H H 0.4798 0.8580 0.1998 0.058 Uiso 1 1 calc R . .
C328 C 0.5100(4) 0.7659(4) 0.2653(3) 0.0304(12) Uani 1 1 d U . .
C329 C 0.5654(4) 0.7609(4) 0.2234(3) 0.0384(14) Uani 1 1 d U . .
H32I H 0.5729 0.7941 0.1975 0.046 Uiso 1 1 calc R . .
C330 C 0.6115(5) 0.7089(5) 0.2172(3) 0.0471(16) Uani 1 1 d U . .
H33A H 0.6493 0.7079 0.1879 0.057 Uiso 1 1 calc R . .
C331 C 0.6016(4) 0.6603(4) 0.2534(4) 0.0473(15) Uani 1 1 d U . .
H33B H 0.6310 0.6240 0.2486 0.057 Uiso 1 1 calc R . .
C332 C 0.5479(5) 0.6636(4) 0.2980(3) 0.0411(14) Uani 1 1 d U . .
C333 C 0.5386(5) 0.6164(4) 0.3386(3) 0.0470(15) Uani 1 1 d U . .
H33C H 0.5676 0.5798 0.3353 0.056 Uiso 1 1 calc R . .
C334 C 0.4888(5) 0.6237(4) 0.3817(3) 0.0474(16) Uani 1 1 d U . .
H33D H 0.4815 0.5918 0.4085 0.057 Uiso 1 1 calc R . .
C335 C 0.4480(5) 0.6791(4) 0.3863(3) 0.0401(15) Uani 1 1 d U . .
H33E H 0.4134 0.6838 0.4170 0.048 Uiso 1 1 calc R . .
N336 N 0.4547(3) 0.7251(3) 0.3507(2) 0.0322(11) Uani 1 1 d U . .
C337 C 0.5034(4) 0.7181(4) 0.3052(3) 0.0299(12) Uani 1 1 d U . .
C1_5 C 0.1251(7) 0.4373(6) 0.5715(4) 0.056(2) Uani 0.80 1 d PDU A 1
C2_5 C 0.1505(6) 0.4135(6) 0.5181(4) 0.058(2) Uani 0.80 1 d PDU A 1
H2A_5 H 0.1311 0.4279 0.4860 0.070 Uiso 0.80 1 calc PR A 1
C3_5 C 0.2033(7) 0.3696(6) 0.5108(4) 0.057(2) Uani 0.80 1 d PDU A 1
H3A_5 H 0.2196 0.3536 0.4739 0.068 Uiso 0.80 1 calc PR A 1
C4_5 C 0.2326(7) 0.3486(7) 0.5573(4) 0.060(2) Uani 0.80 1 d PDU A 1
H4A_5 H 0.2672 0.3166 0.5526 0.072 Uiso 0.80 1 calc PR A 1
C5_5 C 0.2101(8) 0.3756(7) 0.6110(4) 0.061(2) Uani 0.80 1 d PDU A 1
H5A_5 H 0.2325 0.3639 0.6436 0.073 Uiso 0.80 1 calc PR A 1
C6_5 C 0.1563(6) 0.4189(6) 0.6185(4) 0.058(2) Uani 0.80 1 d PDU A 1
H6A_5 H 0.1409 0.4359 0.6556 0.070 Uiso 0.80 1 calc PR A 1
C11_5 C 0.0694(8) 0.4894(7) 0.5785(5) 0.078(3) Uani 0.80 1 d PDU A 1
H11A_5 H 0.0398 0.4856 0.6131 0.117 Uiso 0.80 1 calc PR A 1
H11B_5 H 0.0198 0.4671 0.5439 0.117 Uiso 0.80 1 calc PR A 1
H11C_5 H 0.1130 0.5486 0.5828 0.117 Uiso 0.80 1 calc PR A 1
C1_6 C 0.3922(7) 0.6089(7) 0.5463(5) 0.065(3) Uani 0.80 1 d PDU B 2
C2_6 C 0.3279(6) 0.5853(6) 0.4954(4) 0.060(2) Uani 0.80 1 d PDU B 2
H2B_6 H 0.3201 0.5397 0.4631 0.072 Uiso 0.80 1 calc PR B 2
C3_6 C 0.2748(7) 0.6300(6) 0.4926(4) 0.061(2) Uani 0.80 1 d PDU B 2
H3B_6 H 0.2292 0.6132 0.4587 0.073 Uiso 0.80 1 calc PR B 2
C4_6 C 0.2888(7) 0.6969(6) 0.5381(4) 0.064(2) Uani 0.80 1 d PDU B 2
H4B_6 H 0.2552 0.7287 0.5354 0.077 Uiso 0.80 1 calc PR B 2
C5_6 C 0.3513(7) 0.7187(6) 0.5881(4) 0.066(3) Uani 0.80 1 d PDU B 2
H5B_6 H 0.3593 0.7648 0.6201 0.079 Uiso 0.80 1 calc PR B 2
C6_6 C 0.4020(7) 0.6756(7) 0.5928(5) 0.074(3) Uani 0.80 1 d PDU B 2
H6B_6 H 0.4444 0.6913 0.6280 0.089 Uiso 0.80 1 calc PR B 2
C11_6 C 0.4497(9) 0.5595(8) 0.5500(7) 0.096(4) Uani 0.80 1 d PDU B 2
H11D_6 H 0.4470 0.5261 0.5107 0.144 Uiso 0.80 1 calc PR B 2
H11E_6 H 0.4225 0.5218 0.5739 0.144 Uiso 0.80 1 calc PR B 2
H11F_6 H 0.5162 0.5994 0.5677 0.144 Uiso 0.80 1 calc PR B 2
C1_7 C -0.3884(5) 0.7086(5) 0.0184(3) 0.0520(16) Uani 1 1 d DU C 3
C2_7 C -0.3233(6) 0.7563(6) -0.0108(4) 0.076(2) Uani 1 1 d DU C 3
H2C_7 H -0.3028 0.7294 -0.0423 0.091 Uiso 1 1 calc R C 3
C3_7 C -0.2879(7) 0.8437(7) 0.0064(5) 0.103(3) Uani 1 1 d DU C 3
H3C_7 H -0.2433 0.8768 -0.0134 0.123 Uiso 1 1 calc R C 3
C4_7 C -0.3182(8) 0.8827(6) 0.0530(5) 0.102(3) Uani 1 1 d DU C 3
H4C_7 H -0.2918 0.9426 0.0660 0.123 Uiso 1 1 calc R C 3
C5_7 C -0.3848(7) 0.8356(5) 0.0794(4) 0.081(2) Uani 1 1 d DU C 3
H5C_7 H -0.4080 0.8623 0.1094 0.097 Uiso 1 1 calc R C 3
C6_7 C -0.4196(5) 0.7485(5) 0.0632(3) 0.0574(18) Uani 1 1 d DU C 3
H6C_7 H -0.4650 0.7160 0.0829 0.069 Uiso 1 1 calc R C 3
C11_7 C -0.4221(6) 0.6146(5) 0.0045(4) 0.073(2) Uani 1 1 d DU C 3
H11G_7 H -0.4032 0.5942 -0.0319 0.109 Uiso 1 1 calc R C 3
H11H_7 H -0.4916 0.5857 0.0003 0.109 Uiso 1 1 calc R C 3
H11I_7 H -0.3933 0.6028 0.0362 0.109 Uiso 1 1 calc R C 3
C1_8 C 0.354(2) 0.5158(19) 0.5554(13) 0.090(8) Uani 0.20 1 d PDU D 4
C2_8 C 0.329(2) 0.5309(19) 0.6101(13) 0.087(8) Uani 0.20 1 d PDU D 4
H2D_8 H 0.3567 0.5866 0.6362 0.105 Uiso 0.20 1 calc PR D 4
C3_8 C 0.263(2) 0.463(2) 0.6260(12) 0.071(6) Uani 0.20 1 d PDU D 4
H3D_8 H 0.2448 0.4732 0.6631 0.085 Uiso 0.20 1 calc PR D 4
C4_8 C 0.224(3) 0.382(2) 0.5885(15) 0.067(6) Uani 0.20 1 d PDU D 4
H4D_8 H 0.1809 0.3361 0.6006 0.081 Uiso 0.20 1 calc PR D 4
C5_8 C 0.246(3) 0.3671(19) 0.5335(16) 0.074(7) Uani 0.20 1 d PDU D 4
H5D_8 H 0.2187 0.3112 0.5078 0.089 Uiso 0.20 1 calc PR D 4
C6_8 C 0.309(3) 0.434(2) 0.5162(13) 0.083(8) Uani 0.20 1 d PDU D 4
H6D_8 H 0.3222 0.4247 0.4777 0.100 Uiso 0.20 1 calc PR D 4
C11_8 C 0.423(3) 0.589(3) 0.536(2) 0.111(13) Uani 0.20 1 d PDU D 4
H11J_8 H 0.4300 0.6428 0.5618 0.166 Uiso 0.20 1 calc PR D 4
H11K_8 H 0.3986 0.5832 0.4959 0.166 Uiso 0.20 1 calc PR D 4
H11L_8 H 0.4854 0.5895 0.5377 0.166 Uiso 0.20 1 calc PR D 4
C1_9 C 0.0663(19) 0.4985(19) 0.5385(13) 0.080(7) Uani 0.20 1 d PDU E -5
C2_9 C 0.096(2) 0.534(2) 0.4945(12) 0.081(7) Uani 0.20 1 d PDU E -5
H2E_9 H 0.0516 0.5411 0.4704 0.097 Uiso 0.20 1 calc PR E -5
C3_9 C 0.188(2) 0.560(2) 0.4848(14) 0.092(7) Uani 0.20 1 d PDU E -5
H3E_9 H 0.2064 0.5830 0.4534 0.110 Uiso 0.20 1 calc PR E -5
C4_9 C 0.254(2) 0.553(3) 0.5214(17) 0.094(7) Uani 0.20 1 d PDU E -5
H4E_9 H 0.3184 0.5743 0.5167 0.113 Uiso 0.20 1 calc PR E -5
C5_9 C 0.224(2) 0.514(3) 0.5650(16) 0.091(6) Uani 0.20 1 d PDU E -5
H5E_9 H 0.2686 0.5080 0.5897 0.109 Uiso 0.20 1 calc PR E -5
C6_9 C 0.129(2) 0.484(3) 0.5718(16) 0.085(7) Uani 0.20 1 d PDU E -5
H6E_9 H 0.1065 0.4530 0.5991 0.102 Uiso 0.20 1 calc PR E -5
C11_9 C -0.034(2) 0.474(3) 0.5505(17) 0.077(9) Uani 0.20 1 d PDU E -5
H11M_9 H -0.0722 0.4795 0.5198 0.116 Uiso 0.20 1 calc PR E -5
H11N_9 H -0.0323 0.5105 0.5883 0.116 Uiso 0.20 1 calc PR E -5
H11O_9 H -0.0637 0.4147 0.5513 0.116 Uiso 0.20 1 calc PR E -5

loop_
_atom_site_aniso_label
_atom_site_aniso_U_11
_atom_site_aniso_U_22
_atom_site_aniso_U_33
_atom_site_aniso_U_23
_atom_site_aniso_U_13
_atom_site_aniso_U_12
Cu1 0.0299(4) 0.0298(5) 0.0331(4) 0.0128(4) 0.0065(4) 0.0170(4)
Cu2 0.0280(5) 0.0223(5) 0.0290(5) 0.0082(4) 0.0061(4) 0.0130(4)
Cu3 0.0279(5) 0.0244(5) 0.0289(5) 0.0122(4) 0.0053(4) 0.0138(4)
Cu4 0.0291(5) 0.0207(5) 0.0329(4) 0.0111(4) 0.0065(4) 0.0107(4)
C01 0.018(3) 0.022(3) 0.031(3) 0.008(2) 0.003(2) 0.006(2)
C02 0.024(3) 0.022(3) 0.030(3) 0.010(2) 0.004(2) 0.006(3)
N03 0.030(3) 0.025(2) 0.030(2) 0.0116(19) 0.008(2) 0.013(2)
N04 0.028(3) 0.023(3) 0.026(2) 0.0093(19) 0.0035(19) 0.011(2)
C05 0.017(3) 0.020(3) 0.032(3) 0.010(2) 0.000(2) 0.007(2)
C06 0.032(3) 0.024(3) 0.024(3) 0.010(2) 0.001(2) 0.013(2)
C07 0.031(3) 0.026(3) 0.046(4) 0.016(3) 0.003(3) 0.011(3)
C08 0.046(4) 0.033(3) 0.050(4) 0.027(3) 0.010(3) 0.012(3)
C09 0.063(4) 0.028(3) 0.043(4) 0.015(3) 0.007(3) 0.024(3)
C010 0.054(4) 0.035(3) 0.035(3) 0.011(3) 0.006(3) 0.028(3)
C011 0.036(3) 0.032(3) 0.035(3) 0.017(3) 0.006(3) 0.018(3)
C012 0.026(2) 0.029(3) 0.030(3) 0.009(3) 0.003(2) 0.011(2)
N013 0.026(2) 0.030(3) 0.029(3) 0.008(2) 0.005(2) 0.014(2)
C014 0.030(3) 0.029(3) 0.042(4) 0.011(3) 0.014(3) 0.012(3)
C015 0.030(3) 0.035(3) 0.035(3) 0.020(2) 0.014(2) 0.015(3)
C016 0.033(3) 0.046(4) 0.037(3) 0.021(3) 0.015(2) 0.019(3)
C017 0.034(3) 0.052(4) 0.046(4) 0.030(3) 0.014(3) 0.020(3)
C018 0.040(3) 0.046(3) 0.057(4) 0.034(3) 0.017(3) 0.024(3)
C019 0.033(3) 0.038(3) 0.053(4) 0.028(2) 0.016(2) 0.016(3)
C020 0.042(4) 0.044(4) 0.065(4) 0.025(3) 0.020(3) 0.027(3)
C021 0.051(4) 0.030(4) 0.055(4) 0.013(3) 0.018(3) 0.020(3)
C022 0.037(3) 0.038(3) 0.028(3) 0.006(2) 0.011(2) 0.017(3)
N023 0.032(3) 0.029(3) 0.033(3) 0.014(2) 0.0119(19) 0.015(2)
C024 0.031(3) 0.030(3) 0.033(3) 0.019(2) 0.017(2) 0.013(2)
C025 0.034(3) 0.023(3) 0.033(3) 0.012(2) 0.007(2) 0.016(3)
N026 0.033(2) 0.027(3) 0.032(2) 0.013(2) 0.010(2) 0.014(2)
C027 0.038(3) 0.046(4) 0.033(4) 0.009(3) 0.000(3) 0.016(3)
C028 0.040(3) 0.021(3) 0.033(2) 0.014(3) 0.013(2) 0.014(3)
C029 0.051(4) 0.040(4) 0.035(3) 0.017(3) 0.012(3) 0.018(3)
C030 0.068(4) 0.043(4) 0.034(3) 0.017(3) 0.021(3) 0.026(4)
C031 0.060(4) 0.039(4) 0.044(3) 0.021(3) 0.032(3) 0.025(4)
C032 0.043(3) 0.019(3) 0.044(3) 0.014(3) 0.023(2) 0.013(3)
C033 0.039(3) 0.029(4) 0.059(3) 0.021(3) 0.026(3) 0.010(3)
C034 0.035(3) 0.032(4) 0.053(3) 0.013(3) 0.016(3) 0.016(3)
C035 0.029(3) 0.030(4) 0.041(3) 0.013(3) 0.009(2) 0.013(3)
N036 0.032(2) 0.027(3) 0.032(2) 0.006(2) 0.0078(19) 0.013(2)
C037 0.038(3) 0.022(3) 0.036(3) 0.013(3) 0.014(2) 0.011(3)
C11 0.022(3) 0.024(3) 0.031(3) 0.009(2) 0.006(2) 0.013(2)
C12 0.028(3) 0.020(3) 0.031(3) 0.007(2) 0.007(2) 0.011(3)
N13 0.026(3) 0.023(2) 0.028(2) 0.0080(19) 0.0071(19) 0.010(2)
N14 0.025(2) 0.029(2) 0.028(2) 0.0097(19) 0.010(2) 0.014(2)
C15 0.023(3) 0.024(3) 0.027(3) 0.009(2) 0.005(2) 0.011(3)
C16 0.027(3) 0.024(3) 0.029(3) 0.012(2) 0.008(2) 0.012(2)
C17 0.026(3) 0.024(3) 0.039(3) 0.008(3) 0.006(3) 0.011(3)
C18 0.036(3) 0.033(3) 0.043(4) 0.016(3) 0.012(3) 0.022(3)
C19 0.046(4) 0.031(3) 0.049(4) 0.021(3) 0.017(3) 0.021(3)
C110 0.032(3) 0.029(3) 0.056(4) 0.019(3) 0.018(3) 0.009(3)
C111 0.031(3) 0.030(3) 0.040(3) 0.012(3) 0.014(3) 0.012(3)
C112 0.030(3) 0.021(3) 0.032(3) 0.007(2) 0.008(2) 0.011(3)
N113 0.027(2) 0.036(3) 0.039(3) 0.014(2) 0.009(2) 0.019(2)
C114 0.040(4) 0.046(5) 0.056(4) 0.024(4) 0.010(3) 0.024(4)
C115 0.031(3) 0.030(4) 0.052(3) 0.015(3) 0.019(2) 0.017(2)
C116 0.047(3) 0.039(4) 0.045(3) 0.019(3) 0.025(2) 0.030(3)
C117 0.101(4) 0.048(5) 0.062(4) 0.027(3) 0.054(3) 0.049(4)
C118 0.107(5) 0.041(5) 0.108(4) 0.040(4) 0.091(4) 0.044(4)
C119 0.057(4) 0.027(4) 0.144(4) 0.038(4) 0.064(3) 0.029(3)
C120 0.057(4) 0.042(6) 0.240(8) 0.062(6) 0.079(4) 0.029(4)
C121 0.036(5) 0.038(6) 0.274(10) 0.050(6) 0.020(4) 0.019(4)
C122 0.049(4) 0.034(5) 0.199(8) 0.033(5) -0.027(4) 0.015(3)
N123 0.041(3) 0.028(3) 0.123(4) 0.021(3) -0.016(3) 0.018(2)
C124 0.033(3) 0.030(4) 0.099(4) 0.026(3) 0.020(3) 0.018(3)
C125 0.032(3) 0.022(3) 0.031(3) 0.011(2) 0.009(2) 0.014(3)
N126 0.027(3) 0.027(3) 0.030(2) 0.008(2) 0.002(2) 0.013(2)
C127 0.032(3) 0.028(4) 0.040(4) 0.011(3) 0.009(3) 0.009(3)
C128 0.029(3) 0.030(3) 0.034(2) 0.012(2) 0.007(2) 0.015(2)
C129 0.034(3) 0.036(4) 0.032(3) 0.012(2) 0.004(2) 0.012(3)
C130 0.044(4) 0.039(4) 0.032(3) 0.011(3) 0.008(3) 0.018(3)
C131 0.039(3) 0.043(4) 0.038(3) 0.019(3) 0.013(3) 0.021(3)
C132 0.034(3) 0.035(3) 0.038(3) 0.019(2) 0.011(2) 0.019(2)
C133 0.036(3) 0.031(3) 0.049(3) 0.021(3) 0.018(3) 0.021(2)
C134 0.024(3) 0.032(4) 0.057(3) 0.020(3) 0.012(2) 0.010(3)
C135 0.026(3) 0.030(3) 0.044(3) 0.011(3) 0.006(2) 0.012(2)
N136 0.027(2) 0.025(3) 0.039(2) 0.0124(19) 0.0093(19) 0.015(2)
C137 0.025(3) 0.030(3) 0.036(2) 0.011(2) 0.005(2) 0.015(2)
C21 0.023(3) 0.022(2) 0.026(3) 0.010(2) 0.005(2) 0.012(2)
C22 0.022(3) 0.023(3) 0.027(3) 0.008(2) 0.002(2) 0.010(2)
N23 0.027(2) 0.020(2) 0.028(2) 0.0093(17) 0.0028(18) 0.010(2)
N24 0.026(3) 0.025(2) 0.026(2) 0.0098(17) 0.0054(18) 0.013(2)
C25 0.019(3) 0.019(2) 0.026(2) 0.011(2) 0.008(2) 0.006(2)
C26 0.029(3) 0.024(2) 0.031(3) 0.007(2) 0.005(2) 0.014(2)
C27 0.045(3) 0.023(3) 0.069(5) -0.002(3) -0.023(3) 0.018(3)
C28 0.059(4) 0.023(3) 0.089(6) 0.003(4) -0.029(4) 0.011(3)
C29 0.062(4) 0.022(3) 0.064(5) -0.001(3) -0.011(4) 0.026(3)
C210 0.046(3) 0.025(3) 0.043(4) 0.004(3) -0.001(3) 0.023(3)
C211 0.032(3) 0.022(3) 0.037(3) 0.006(3) 0.007(3) 0.019(3)
C212 0.023(3) 0.017(3) 0.032(3) 0.009(2) 0.004(2) 0.008(3)
N213 0.020(2) 0.031(3) 0.026(2) 0.011(2) 0.0037(18) 0.0111(19)
C214 0.028(3) 0.032(4) 0.032(3) 0.010(3) 0.006(2) 0.007(3)
C215 0.020(3) 0.029(3) 0.025(2) 0.006(2) 0.000(2) 0.012(2)
C216 0.033(3) 0.033(4) 0.031(3) 0.014(2) 0.002(2) 0.011(3)
C217 0.044(4) 0.041(4) 0.027(3) 0.007(3) -0.002(3) 0.015(3)
C218 0.041(4) 0.036(4) 0.037(3) 0.003(3) -0.001(3) 0.015(3)
C219 0.027(3) 0.026(3) 0.035(3) 0.001(2) -0.003(2) 0.013(2)
C220 0.032(3) 0.020(3) 0.047(3) 0.000(3) -0.004(3) 0.013(2)
C221 0.027(3) 0.026(4) 0.055(3) 0.011(3) 0.005(3) 0.011(2)
C222 0.031(3) 0.029(4) 0.036(3) 0.015(3) 0.008(2) 0.017(2)
N223 0.027(2) 0.033(3) 0.034(2) 0.013(2) 0.0047(18) 0.013(2)
C224 0.028(3) 0.022(3) 0.030(2) 0.007(2) 0.004(2) 0.015(2)
C225 0.027(3) 0.027(3) 0.030(3) 0.004(2) -0.001(2) 0.014(2)
N226 0.026(2) 0.025(3) 0.034(2) 0.001(2) -0.0018(19) 0.014(2)
C227 0.033(4) 0.040(4) 0.049(4) -0.003(3) 0.006(3) 0.017(3)
C228 0.028(2) 0.016(3) 0.036(2) 0.008(2) 0.005(2) 0.010(2)
C229 0.035(3) 0.024(4) 0.035(3) 0.011(2) 0.004(2) 0.009(3)
C230 0.040(3) 0.035(4) 0.029(3) 0.012(3) 0.002(2) 0.013(3)
C231 0.037(3) 0.030(4) 0.036(3) 0.007(3) -0.005(2) 0.012(3)
C232 0.028(3) 0.028(3) 0.044(3) 0.006(3) 0.005(2) 0.012(2)
C233 0.029(3) 0.031(4) 0.056(3) 0.005(3) 0.002(3) 0.012(3)
C234 0.031(3) 0.032(4) 0.063(4) 0.009(3) 0.019(2) 0.014(3)
C235 0.042(3) 0.033(4) 0.053(3) 0.015(3) 0.018(3) 0.019(3)
N236 0.034(2) 0.032(3) 0.043(2) 0.014(2) 0.012(2) 0.022(2)
C237 0.030(2) 0.024(3) 0.036(3) 0.008(2) 0.006(2) 0.014(2)
C31 0.023(3) 0.024(3) 0.027(3) 0.012(2) 0.008(2) 0.009(2)
C32 0.022(3) 0.021(3) 0.028(3) 0.011(2) 0.008(2) 0.011(2)
N33 0.021(2) 0.025(2) 0.025(2) 0.0085(18) 0.0028(18) 0.009(2)
N34 0.024(2) 0.026(3) 0.026(2) 0.0046(17) 0.0055(18) 0.013(2)
C35 0.024(3) 0.022(3) 0.029(2) 0.009(2) 0.007(2) 0.011(2)
C36 0.021(3) 0.023(3) 0.030(3) 0.000(2) -0.002(2) 0.010(2)
C37 0.033(3) 0.031(3) 0.029(3) 0.004(3) -0.003(3) 0.015(3)
C38 0.052(4) 0.028(4) 0.038(3) 0.001(3) -0.015(3) 0.021(3)
C39 0.038(4) 0.028(4) 0.060(4) -0.002(3) -0.008(3) 0.022(3)
C310 0.029(3) 0.032(4) 0.056(4) 0.004(3) 0.011(3) 0.016(3)
C311 0.030(3) 0.026(3) 0.044(3) 0.009(3) 0.010(3) 0.015(3)
C312 0.031(3) 0.024(3) 0.029(3) 0.008(2) 0.005(2) 0.014(3)
N313 0.030(2) 0.029(3) 0.028(2) 0.009(2) 0.0073(18) 0.010(2)
C314 0.035(3) 0.035(4) 0.034(4) 0.011(3) 0.011(3) 0.013(3)
C315 0.036(3) 0.021(3) 0.032(3) 0.012(2) 0.004(2) 0.012(3)
C316 0.044(3) 0.028(4) 0.028(3) 0.013(2) 0.008(2) 0.014(3)
C317 0.056(4) 0.025(4) 0.031(3) 0.009(3) -0.001(2) 0.017(3)
C318 0.041(3) 0.023(4) 0.038(3) 0.008(2) -0.006(3) 0.006(3)
C319 0.033(3) 0.019(3) 0.034(3) 0.012(2) -0.002(2) 0.003(3)
C320 0.028(3) 0.036(4) 0.045(3) 0.012(3) -0.005(3) 0.005(3)
C321 0.035(3) 0.033(4) 0.049(3) 0.010(3) -0.003(3) 0.017(3)
C322 0.032(3) 0.034(4) 0.029(3) 0.011(3) 0.006(2) 0.013(3)
N323 0.034(2) 0.026(3) 0.033(2) 0.0080(19) 0.0012(18) 0.015(2)
C324 0.033(3) 0.029(3) 0.026(3) 0.014(2) 0.0014(19) 0.014(3)
C325 0.030(3) 0.025(3) 0.026(3) 0.010(2) 0.006(2) 0.014(3)
N326 0.026(2) 0.030(3) 0.030(3) 0.009(2) 0.005(2) 0.017(2)
C327 0.033(3) 0.038(4) 0.051(4) 0.023(3) 0.012(3) 0.017(3)
C328 0.024(3) 0.026(3) 0.037(3) 0.003(2) 0.000(2) 0.011(3)
C329 0.029(3) 0.037(4) 0.041(3) 0.004(3) 0.005(3) 0.013(3)
C330 0.035(4) 0.046(5) 0.054(4) -0.003(3) 0.008(3) 0.022(3)
C331 0.028(3) 0.029(4) 0.073(4) -0.004(3) -0.003(3) 0.013(3)
C332 0.032(3) 0.025(4) 0.057(4) 0.002(3) -0.007(3) 0.012(3)
C333 0.036(4) 0.021(4) 0.070(4) 0.003(3) -0.019(3) 0.009(3)
C334 0.045(4) 0.030(4) 0.056(4) 0.014(3) -0.017(3) 0.009(3)
C335 0.041(4) 0.026(4) 0.045(4) 0.015(3) -0.004(3) 0.007(3)
N336 0.027(3) 0.024(3) 0.037(3) 0.010(2) -0.004(2) 0.004(2)
C337 0.021(3) 0.022(3) 0.038(3) 0.001(2) -0.006(2) 0.009(3)
C1_5 0.066(6) 0.039(5) 0.061(4) 0.015(4) 0.010(4) 0.021(4)
C2_5 0.067(6) 0.053(6) 0.047(4) 0.013(4) 0.003(4) 0.022(4)
C3_5 0.056(6) 0.057(6) 0.046(4) 0.007(4) 0.003(4) 0.020(4)
C4_5 0.056(5) 0.072(6) 0.054(5) 0.022(5) 0.016(4) 0.029(4)
C5_5 0.058(5) 0.074(6) 0.055(4) 0.025(5) 0.014(5) 0.030(4)
C6_5 0.057(5) 0.066(6) 0.050(4) 0.017(4) 0.012(4) 0.026(4)
C11_5 0.068(7) 0.068(8) 0.102(9) 0.018(6) 0.009(6) 0.038(6)
C1_6 0.046(5) 0.062(6) 0.092(6) 0.036(4) 0.008(4) 0.023(4)
C2_6 0.059(5) 0.061(6) 0.065(5) 0.037(4) 0.018(4) 0.021(4)
C3_6 0.073(6) 0.061(6) 0.054(5) 0.029(4) 0.002(4) 0.030(5)
C4_6 0.057(6) 0.062(6) 0.066(5) 0.021(4) -0.005(4) 0.021(5)
C5_6 0.056(6) 0.055(6) 0.071(5) 0.012(4) -0.009(4) 0.017(5)
C6_6 0.050(6) 0.070(7) 0.086(6) 0.020(4) -0.015(5) 0.018(5)
C11_6 0.080(8) 0.094(9) 0.133(11) 0.044(8) 0.002(7) 0.051(7)
C1_7 0.053(4) 0.066(4) 0.050(4) 0.024(3) 0.013(3) 0.035(4)
C2_7 0.078(6) 0.101(5) 0.083(5) 0.061(5) 0.036(4) 0.052(5)
C3_7 0.096(7) 0.096(5) 0.132(8) 0.076(6) 0.038(5) 0.033(5)
C4_7 0.119(8) 0.066(5) 0.121(8) 0.044(5) 0.012(5) 0.034(5)
C5_7 0.108(7) 0.063(4) 0.067(5) 0.011(4) 0.003(4) 0.042(5)
C6_7 0.063(5) 0.064(4) 0.047(4) 0.016(4) 0.010(3) 0.030(4)
C11_7 0.066(5) 0.067(4) 0.086(6) 0.018(4) 0.018(5) 0.033(5)
C1_8 0.078(12) 0.077(9) 0.091(10) 0.022(8) 0.012(10) 0.015(10)
C2_8 0.083(15) 0.077(10) 0.076(12) 0.014(10) -0.004(11) 0.019(12)
C3_8 0.064(10) 0.077(9) 0.063(9) 0.014(8) -0.005(9) 0.029(9)
C4_8 0.066(9) 0.074(8) 0.061(9) 0.018(8) 0.004(8) 0.032(8)
C5_8 0.073(11) 0.073(8) 0.060(10) 0.016(8) 0.003(9) 0.021(9)
C6_8 0.073(12) 0.082(9) 0.071(10) 0.020(8) 0.008(10) 0.016(10)
C11_8 0.085(19) 0.090(13) 0.120(17) 0.033(15) 0.015(16) 0.005(16)
C1_9 0.084(10) 0.063(14) 0.072(13) 0.013(11) 0.006(10) 0.017(11)
C2_9 0.090(11) 0.067(15) 0.073(14) 0.015(11) 0.013(12) 0.027(13)
C3_9 0.089(11) 0.089(13) 0.075(12) 0.017(10) 0.013(10) 0.024(11)
C4_9 0.082(9) 0.090(11) 0.081(10) 0.020(9) 0.010(9) 0.016(9)
C5_9 0.080(8) 0.082(11) 0.082(10) 0.018(9) 0.007(9) 0.015(9)
C6_9 0.077(9) 0.072(12) 0.079(11) 0.019(10) 0.002(9) 0.011(10)
C11_9 0.078(13) 0.048(19) 0.08(2) 0.013(17) 0.002(14) 0.009(17)

loop_
_atom_type_symbol
_atom_type_description
_atom_type_scat_dispersion_real
_atom_type_scat_dispersion_imag
_atom_type_scat_source
C C 0.0181 0.0091 'International Tables Vol C Tables 4.2.6.8 and 6.1.1.4'
H H 0.0000 0.0000 'International Tables Vol C Tables 4.2.6.8 and 6.1.1.4'
N N 0.0311 0.0180 'International Tables Vol C Tables 4.2.6.8 and 6.1.1.4'
Cu Cu -1.9646 0.5888 'International Tables Vol C Tables 4.2.6.8 and 6.1.1.4'

loop_
_geom_angle_atom_site_label_1
_geom_angle_atom_site_label_2
_geom_angle_atom_site_label_3
_geom_angle
_geom_angle_site_symmetry_1
_geom_angle_site_symmetry_3
_geom_angle_publ_flag
N34 Cu1 N03 144.26(18) . . ?
N34 Cu1 N323 104.84(19) . . ?
N03 Cu1 N323 99.42(19) . . ?
N34 Cu1 N036 95.87(19) . . ?
N03 Cu1 N036 97.80(19) . . ?
N323 Cu1 N036 113.98(17) . . ?
N14 Cu2 N33 176.7(2) . . ?
N14 Cu2 Cu3 84.10(15) . . ?
N33 Cu2 Cu3 96.44(14) . . ?
N23 Cu3 N04 175.4(2) . . ?
N23 Cu3 Cu2 81.72(15) . . ?
N04 Cu3 Cu2 96.12(15) . . ?
N13 Cu4 N24 122.20(17) . . ?
N13 Cu4 N136 105.8(2) . . ?
N24 Cu4 N136 111.08(19) . . ?
N13 Cu4 N223 109.73(19) . . ?
N24 Cu4 N223 105.7(2) . . ?
N136 Cu4 N223 100.17(16) . . ?
C05 C01 C02 104.1(5) . . ?
C05 C01 C06 128.7(5) . . ?
C02 C01 C06 126.9(5) . . ?
N03 C02 C01 110.0(5) . . ?
N03 C02 C025 120.5(5) . . ?
C01 C02 C025 129.5(6) . . ?
C02 N03 N04 107.8(5) . . ?
C02 N03 Cu1 131.7(4) . . ?
N04 N03 Cu1 119.6(4) . . ?
C05 N04 N03 109.1(5) . . ?
C05 N04 Cu3 135.4(4) . . ?
N03 N04 Cu3 113.6(4) . . ?
N04 C05 C01 108.9(5) . . ?
N04 C05 C012 120.3(5) . . ?
C01 C05 C012 130.7(6) . . ?
C011 C06 C07 117.3(6) . . ?
C011 C06 C01 122.1(5) . . ?
C07 C06 C01 120.6(5) . . ?
C08 C07 C06 120.3(6) . . ?
C08 C07 H07A 119.8 . . ?
C06 C07 H07A 119.8 . . ?
C09 C08 C07 120.5(6) . . ?
C09 C08 H08A 119.8 . . ?
C07 C08 H08A 119.8 . . ?
C08 C09 C010 119.9(7) . . ?
C08 C09 H09A 120.1 . . ?
C010 C09 H09A 120.1 . . ?
C09 C010 C011 121.0(6) . . ?
C09 C010 H01A 119.5 . . ?
C011 C010 H01A 119.5 . . ?
C010 C011 C06 120.9(6) . . ?
C010 C011 H01B 119.5 . . ?
C06 C011 H01B 119.5 . . ?
N013 C012 C05 114.9(5) . . ?
N013 C012 H01C 108.5 . . ?
C05 C012 H01C 108.5 . . ?
N013 C012 H01D 108.5 . . ?
C05 C012 H01D 108.5 . . ?
H01C C012 H01D 107.5 . . ?
C015 N013 C014 119.6(5) . . ?
C015 N013 C012 122.1(5) . . ?
C014 N013 C012 113.4(5) . . ?
N013 C014 H01E 109.5 . . ?
N013 C014 H01F 109.5 . . ?
H01E C014 H01F 109.5 . . ?
N013 C014 H01G 109.5 . . ?
H01E C014 H01G 109.5 . . ?
H01F C014 H01G 109.5 . . ?
N013 C015 C016 120.4(6) . . ?
N013 C015 C024 122.6(5) . . ?
C016 C015 C024 116.9(6) . . ?
C015 C016 C017 122.1(7) . . ?
C015 C016 H01H 119.0 . . ?
C017 C016 H01H 119.0 . . ?
C018 C017 C016 121.3(6) . . ?
C018 C017 H01I 119.4 . . ?
C016 C017 H01I 119.4 . . ?
C017 C018 C019 119.1(6) . . ?
C017 C018 H01J 120.5 . . ?
C019 C018 H01J 120.5 . . ?
C018 C019 C020 122.2(6) . . ?
C018 C019 C024 121.4(6) . . ?
C020 C019 C024 116.4(6) . . ?
C021 C020 C019 121.1(7) . . ?
C021 C020 H02A 119.5 . . ?
C019 C020 H02A 119.5 . . ?
C020 C021 C022 118.9(7) . . ?
C020 C021 H02B 120.6 . . ?
C022 C021 H02B 120.6 . . ?
N023 C022 C021 122.5(6) . . ?
N023 C022 H02C 118.8 . . ?
C021 C022 H02C 118.8 . . ?
C022 N023 C024 119.4(5) . . ?
N023 C024 C019 121.7(6) . . ?
N023 C024 C015 119.1(5) . . ?
C019 C024 C015 119.1(6) . . ?
N026 C025 C02 112.6(5) . . ?
N026 C025 H02E 109.1 . . ?
C02 C025 H02E 109.1 . . ?
N026 C025 H02F 109.1 . . ?
C02 C025 H02F 109.1 . . ?
H02E C025 H02F 107.8 . . ?
C028 N026 C027 118.1(5) . . ?
C028 N026 C025 115.1(5) . . ?
C027 N026 C025 111.5(5) . . ?
N026 C027 H02G 109.5 . . ?
N026 C027 H02H 109.5 . . ?
H02G C027 H02H 109.5 . . ?
N026 C027 H02I 109.5 . . ?
H02G C027 H02I 109.5 . . ?
H02H C027 H02I 109.5 . . ?
N026 C028 C029 122.6(5) . . ?
N026 C028 C037 119.9(5) . . ?
C029 C028 C037 117.4(6) . . ?
C030 C029 C028 121.0(6) . . ?
C030 C029 H02J 119.5 . . ?
C028 C029 H02J 119.5 . . ?
C031 C030 C029 122.1(6) . . ?
C031 C030 H03A 119.0 . . ?
C029 C030 H03A 119.0 . . ?
C030 C031 C032 119.2(6) . . ?
C030 C031 H03B 120.4 . . ?
C032 C031 H03B 120.4 . . ?
C033 C032 C031 122.4(6) . . ?
C033 C032 C037 118.1(6) . . ?
C031 C032 C037 119.5(6) . . ?
C034 C033 C032 119.0(6) . . ?
C034 C033 H03C 120.5 . . ?
C032 C033 H03C 120.5 . . ?
C033 C034 C035 119.1(6) . . ?
C033 C034 H03D 120.4 . . ?
C035 C034 H03D 120.4 . . ?
N036 C035 C034 123.8(6) . . ?
N036 C035 H03E 118.1 . . ?
C034 C035 H03E 118.1 . . ?
C035 N036 C037 118.4(5) . . ?
C035 N036 Cu1 110.4(4) . . ?
C037 N036 Cu1 123.0(4) . . ?
N036 C037 C032 121.1(5) . . ?
N036 C037 C028 118.5(5) . . ?
C032 C037 C028 120.3(5) . . ?
C15 C11 C12 104.5(5) . . ?
C15 C11 C16 127.4(5) . . ?
C12 C11 C16 128.1(5) . . ?
N13 C12 C11 110.2(5) . . ?
N13 C12 C125 117.1(5) . . ?
C11 C12 C125 132.5(6) . . ?
C12 N13 N14 107.8(5) . . ?
C12 N13 Cu4 130.4(4) . . ?
N14 N13 Cu4 121.7(4) . . ?
C15 N14 N13 108.3(5) . . ?
C15 N14 Cu2 133.5(4) . . ?
N13 N14 Cu2 117.6(4) . . ?
N14 C15 C11 109.1(5) . . ?
N14 C15 C112 119.8(5) . . ?
C11 C15 C112 131.1(6) . . ?
C111 C16 C17 118.9(6) . . ?
C111 C16 C11 121.0(5) . . ?
C17 C16 C11 120.1(5) . . ?
C18 C17 C16 121.3(6) . . ?
C18 C17 H17A 119.4 . . ?
C16 C17 H17A 119.4 . . ?
C19 C18 C17 119.5(6) . . ?
C19 C18 H18A 120.3 . . ?
C17 C18 H18A 120.3 . . ?
C18 C19 C110 119.6(6) . . ?
C18 C19 H19A 120.2 . . ?
C110 C19 H19A 120.2 . . ?
C19 C110 C111 120.6(6) . . ?
C19 C110 H11P 119.7 . . ?
C111 C110 H11P 119.7 . . ?
C16 C111 C110 120.1(6) . . ?
C16 C111 H11Q 119.9 . . ?
C110 C111 H11Q 119.9 . . ?
C15 C112 N113 112.4(5) . . ?
C15 C112 H11R 109.1 . . ?
N113 C112 H11R 109.1 . . ?
C15 C112 H11S 109.1 . . ?
N113 C112 H11S 109.1 . . ?
H11R C112 H11S 107.8 . . ?
C115 N113 C114 116.7(5) . . ?
C115 N113 C112 116.5(5) . . ?
C114 N113 C112 112.5(5) . . ?
N113 C114 H11T 109.5 . . ?
N113 C114 H11U 109.5 . . ?
H11T C114 H11U 109.5 . . ?
N113 C114 H11V 109.5 . . ?
H11T C114 H11V 109.5 . . ?
H11U C114 H11V 109.5 . . ?
C116 C115 N113 123.0(6) . . ?
C116 C115 C124 117.7(6) . . ?
N113 C115 C124 119.2(6) . . ?
C115 C116 C117 121.7(7) . . ?
C115 C116 H11W 119.1 . . ?
C117 C116 H11W 119.1 . . ?
C118 C117 C116 119.8(8) . . ?
C118 C117 H11X 120.1 . . ?
C116 C117 H11X 120.1 . . ?
C117 C118 C119 121.1(7) . . ?
C117 C118 H11Y 119.4 . . ?
C119 C118 H11Y 119.4 . . ?
C118 C119 C124 119.2(7) . . ?
C118 C119 C120 124.1(9) . . ?
C124 C119 C120 116.7(9) . . ?
C121 C120 C119 119.1(11) . . ?
C121 C120 H12A 120.4 . . ?
C119 C120 H12A 120.4 . . ?
C120 C121 C122 119.6(10) . . ?
C120 C121 H12B 120.2 . . ?
C122 C121 H12B 120.2 . . ?
N123 C122 C121 123.9(11) . . ?
N123 C122 H12C 118.1 . . ?
C121 C122 H12C 118.1 . . ?
C122 N123 C124 117.8(9) . . ?
N123 C124 C119 122.6(7) . . ?
N123 C124 C115 117.1(7) . . ?
C119 C124 C115 120.1(7) . . ?
N126 C125 C12 110.7(5) . . ?
N126 C125 H12E 109.5 . . ?
C12 C125 H12E 109.5 . . ?
N126 C125 H12F 109.5 . . ?
C12 C125 H12F 109.5 . . ?
H12E C125 H12F 108.1 . . ?
C128 N126 C127 117.5(5) . . ?
C128 N126 C125 118.5(5) . . ?
C127 N126 C125 110.2(5) . . ?
N126 C127 H12G 109.5 . . ?
N126 C127 H12H 109.5 . . ?
H12G C127 H12H 109.5 . . ?
N126 C127 H12I 109.5 . . ?
H12G C127 H12I 109.5 . . ?
H12H C127 H12I 109.5 . . ?
C129 C128 N126 122.7(6) . . ?
C129 C128 C137 116.9(6) . . ?
N126 C128 C137 120.3(5) . . ?
C128 C129 C130 123.5(6) . . ?
C128 C129 H12J 118.2 . . ?
C130 C129 H12J 118.2 . . ?
C131 C130 C129 119.7(6) . . ?
C131 C130 H13A 120.1 . . ?
C129 C130 H13A 120.1 . . ?
C130 C131 C132 119.5(6) . . ?
C130 C131 H13B 120.2 . . ?
C132 C131 H13B 120.2 . . ?
C131 C132 C133 120.7(6) . . ?
C131 C132 C137 120.2(6) . . ?
C133 C132 C137 119.1(6) . . ?
C134 C133 C132 119.6(6) . . ?
C134 C133 H13C 120.2 . . ?
C132 C133 H13C 120.2 . . ?
C133 C134 C135 118.8(6) . . ?
C133 C134 H13D 120.6 . . ?
C135 C134 H13D 120.6 . . ?
N136 C135 C134 123.6(6) . . ?
N136 C135 H13E 118.2 . . ?
C134 C135 H13E 118.2 . . ?
C135 N136 C137 118.9(5) . . ?
C135 N136 Cu4 107.6(4) . . ?
C137 N136 Cu4 125.4(4) . . ?
N136 C137 C128 120.9(5) . . ?
N136 C137 C132 119.4(5) . . ?
C128 C137 C132 119.7(6) . . ?
C25 C21 C22 104.3(5) . . ?
C25 C21 C26 127.7(5) . . ?
C22 C21 C26 128.0(5) . . ?
N23 C22 C21 109.3(5) . . ?
N23 C22 C225 118.7(5) . . ?
C21 C22 C225 132.0(6) . . ?
C22 N23 N24 108.5(4) . . ?
C22 N23 Cu3 131.0(4) . . ?
N24 N23 Cu3 119.5(4) . . ?
C25 N24 N23 107.3(5) . . ?
C25 N24 Cu4 130.1(4) . . ?
N23 N24 Cu4 122.6(4) . . ?
N24 C25 C21 110.6(5) . . ?
N24 C25 C212 116.9(5) . . ?
C21 C25 C212 132.4(5) . . ?
C27 C26 C211 117.2(6) . . ?
C27 C26 C21 121.7(5) . . ?
C211 C26 C21 121.1(5) . . ?
C26 C27 C28 120.5(6) . . ?
C26 C27 H27A 119.8 . . ?
C28 C27 H27A 119.8 . . ?
C29 C28 C27 121.4(7) . . ?
C29 C28 H28A 119.3 . . ?
C27 C28 H28A 119.3 . . ?
C28 C29 C210 118.3(7) . . ?
C28 C29 H29A 120.9 . . ?
C210 C29 H29A 120.9 . . ?
C211 C210 C29 120.9(6) . . ?
C211 C210 H21A 119.5 . . ?
C29 C210 H21A 119.5 . . ?
C210 C211 C26 121.5(6) . . ?
C210 C211 H21B 119.3 . . ?
C26 C211 H21B 119.3 . . ?
N213 C212 C25 111.6(5) . . ?
N213 C212 H21C 109.3 . . ?
C25 C212 H21C 109.3 . . ?
N213 C212 H21D 109.3 . . ?
C25 C212 H21D 109.3 . . ?
H21C C212 H21D 108.0 . . ?
C215 N213 C214 118.7(5) . . ?
C215 N213 C212 118.8(4) . . ?
C214 N213 C212 109.8(5) . . ?
N213 C214 H21E 109.5 . . ?
N213 C214 H21F 109.5 . . ?
H21E C214 H21F 109.5 . . ?
N213 C214 H21G 109.5 . . ?
H21E C214 H21G 109.5 . . ?
H21F C214 H21G 109.5 . . ?
C216 C215 N213 121.0(6) . . ?
C216 C215 C224 118.3(5) . . ?
N213 C215 C224 120.7(5) . . ?
C215 C216 C217 121.6(6) . . ?
C215 C216 H21H 119.2 . . ?
C217 C216 H21H 119.2 . . ?
C218 C217 C216 120.7(6) . . ?
C218 C217 H21I 119.6 . . ?
C216 C217 H21I 119.6 . . ?
C217 C218 C219 119.8(6) . . ?
C217 C218 H21J 120.1 . . ?
C219 C218 H21J 120.1 . . ?
C220 C219 C218 122.4(6) . . ?
C220 C219 C224 117.2(6) . . ?
C218 C219 C224 120.3(6) . . ?
C221 C220 C219 120.4(6) . . ?
C221 C220 H22A 119.8 . . ?
C219 C220 H22A 119.8 . . ?
C220 C221 C222 118.2(6) . . ?
C220 C221 H22B 120.9 . . ?
C222 C221 H22B 120.9 . . ?
N223 C222 C221 124.7(6) . . ?
N223 C222 H22C 117.7 . . ?
C221 C222 H22C 117.7 . . ?
C222 N223 C224 117.4(5) . . ?
C222 N223 Cu4 108.9(4) . . ?
C224 N223 Cu4 124.3(4) . . ?
N223 C224 C219 121.3(6) . . ?
N223 C224 C215 119.8(5) . . ?
C219 C224 C215 118.8(5) . . ?
N226 C225 C22 112.3(5) . . ?
N226 C225 H22D 109.1 . . ?
C22 C225 H22D 109.1 . . ?
N226 C225 H22E 109.1 . . ?
C22 C225 H22E 109.1 . . ?
H22D C225 H22E 107.9 . . ?
C228 N226 C225 115.6(5) . . ?
C228 N226 C227 114.0(5) . . ?
C225 N226 C227 110.9(5) . . ?
N226 C227 H22F 109.5 . . ?
N226 C227 H22G 109.5 . . ?
H22F C227 H22G 109.5 . . ?
N226 C227 H22H 109.5 . . ?
H22F C227 H22H 109.5 . . ?
H22G C227 H22H 109.5 . . ?
C229 C228 N226 123.5(5) . . ?
C229 C228 C237 117.3(5) . . ?
N226 C228 C237 119.2(5) . . ?
C228 C229 C230 121.7(6) . . ?
C228 C229 H22I 119.1 . . ?
C230 C229 H22I 119.1 . . ?
C231 C230 C229 121.5(6) . . ?
C231 C230 H23A 119.2 . . ?
C229 C230 H23A 119.2 . . ?
C230 C231 C232 119.3(6) . . ?
C230 C231 H23B 120.4 . . ?
C232 C231 H23B 120.4 . . ?
C237 C232 C233 118.0(6) . . ?
C237 C232 C231 120.0(6) . . ?
C233 C232 C231 121.9(6) . . ?
C234 C233 C232 119.6(6) . . ?
C234 C233 H23C 120.2 . . ?
C232 C233 H23C 120.2 . . ?
C233 C234 C235 118.3(6) . . ?
C233 C234 H23D 120.8 . . ?
C235 C234 H23D 120.8 . . ?
N236 C235 C234 124.7(7) . . ?
N236 C235 H23E 117.6 . . ?
C234 C235 H23E 117.6 . . ?
C235 N236 C237 117.9(5) . . ?
N236 C237 C232 121.4(6) . . ?
N236 C237 C228 118.4(5) . . ?
C232 C237 C228 120.0(6) . . ?
C32 C31 C35 104.0(5) . . ?
C32 C31 C36 127.2(5) . . ?
C35 C31 C36 128.7(5) . . ?
N33 C32 C31 109.7(5) . . ?
N33 C32 C325 119.8(5) . . ?
C31 C32 C325 130.4(5) . . ?
C32 N33 N34 109.0(5) . . ?
C32 N33 Cu2 136.8(4) . . ?
N34 N33 Cu2 114.2(3) . . ?
C35 N34 N33 107.2(5) . . ?
C35 N34 Cu1 132.1(4) . . ?
N33 N34 Cu1 120.6(4) . . ?
N34 C35 C31 110.0(5) . . ?
N34 C35 C312 119.5(5) . . ?
C31 C35 C312 130.4(5) . . ?
C37 C36 C311 117.6(5) . . ?
C37 C36 C31 121.9(5) . . ?
C311 C36 C31 120.4(5) . . ?
C36 C37 C38 120.8(6) . . ?
C36 C37 H37A 119.6 . . ?
C38 C37 H37A 119.6 . . ?
C39 C38 C37 120.1(6) . . ?
C39 C38 H38A 119.9 . . ?
C37 C38 H38A 119.9 . . ?
C310 C39 C38 119.7(6) . . ?
C310 C39 H39A 120.2 . . ?
C38 C39 H39A 120.2 . . ?
C39 C310 C311 121.3(6) . . ?
C39 C310 H31A 119.3 . . ?
C311 C310 H31A 119.3 . . ?
C310 C311 C36 120.3(6) . . ?
C310 C311 H31B 119.8 . . ?
C36 C311 H31B 119.8 . . ?
N313 C312 C35 111.6(5) . . ?
N313 C312 H31C 109.3 . . ?
C35 C312 H31C 109.3 . . ?
N313 C312 H31D 109.3 . . ?
C35 C312 H31D 109.3 . . ?
H31C C312 H31D 108.0 . . ?
C315 N313 C314 116.7(5) . . ?
C315 N313 C312 112.7(5) . . ?
C314 N313 C312 111.3(5) . . ?
N313 C314 H31E 109.5 . . ?
N313 C314 H31F 109.5 . . ?
H31E C314 H31F 109.5 . . ?
N313 C314 H31G 109.5 . . ?
H31E C314 H31G 109.5 . . ?
H31F C314 H31G 109.5 . . ?
C316 C315 N313 123.5(6) . . ?
C316 C315 C324 119.7(6) . . ?
N313 C315 C324 116.8(5) . . ?
C315 C316 C317 121.4(6) . . ?
C315 C316 H31H 119.3 . . ?
C317 C316 H31H 119.3 . . ?
C318 C317 C316 120.1(6) . . ?
C318 C317 H31I 119.9 . . ?
C316 C317 H31I 119.9 . . ?
C317 C318 C319 120.6(6) . . ?
C317 C318 H31J 119.7 . . ?
C319 C318 H31J 119.7 . . ?
C320 C319 C318 122.4(6) . . ?
C320 C319 C324 117.9(6) . . ?
C318 C319 C324 119.7(6) . . ?
C321 C320 C319 120.5(6) . . ?
C321 C320 H32A 119.8 . . ?
C319 C320 H32A 119.8 . . ?
C320 C321 C322 117.4(6) . . ?
C320 C321 H32B 121.3 . . ?
C322 C321 H32B 121.3 . . ?
N323 C322 C321 125.5(6) . . ?
N323 C322 H32C 117.3 . . ?
C321 C322 H32C 117.3 . . ?
C322 N323 C324 117.5(5) . . ?
C322 N323 Cu1 107.7(4) . . ?
C324 N323 Cu1 132.6(4) . . ?
N323 C324 C315 120.5(5) . . ?
N323 C324 C319 121.1(6) . . ?
C315 C324 C319 118.4(5) . . ?
N326 C325 C32 113.6(5) . . ?
N326 C325 H32D 108.8 . . ?
C32 C325 H32D 108.8 . . ?
N326 C325 H32E 108.8 . . ?
C32 C325 H32E 108.8 . . ?
H32D C325 H32E 107.7 . . ?
C328 N326 C327 117.3(5) . . ?
C328 N326 C325 121.0(5) . . ?
C327 N326 C325 113.7(5) . . ?
N326 C327 H32F 109.5 . . ?
N326 C327 H32G 109.5 . . ?
H32F C327 H32G 109.5 . . ?
N326 C327 H32H 109.5 . . ?
H32F C327 H32H 109.5 . . ?
H32G C327 H32H 109.5 . . ?
C329 C328 N326 121.7(6) . . ?
C329 C328 C337 117.2(6) . . ?
N326 C328 C337 120.9(6) . . ?
C328 C329 C330 123.2(7) . . ?
C328 C329 H32I 118.4 . . ?
C330 C329 H32I 118.4 . . ?
C331 C330 C329 119.7(7) . . ?
C331 C330 H33A 120.1 . . ?
C329 C330 H33A 120.1 . . ?
C330 C331 C332 120.2(7) . . ?
C330 C331 H33B 119.9 . . ?
C332 C331 H33B 119.9 . . ?
C331 C332 C333 122.3(7) . . ?
C331 C332 C337 119.9(7) . . ?
C333 C332 C337 117.7(7) . . ?
C334 C333 C332 120.1(7) . . ?
C334 C333 H33C 120.0 . . ?
C332 C333 H33C 120.0 . . ?
C333 C334 C335 118.9(7) . . ?
C333 C334 H33D 120.6 . . ?
C335 C334 H33D 120.6 . . ?
N336 C335 C334 124.1(7) . . ?
N336 C335 H33E 117.9 . . ?
C334 C335 H33E 117.9 . . ?
C335 N336 C337 118.9(6) . . ?
N336 C337 C328 120.0(6) . . ?
N336 C337 C332 120.3(6) . . ?
C328 C337 C332 119.7(6) . . ?
C6_5 C1_5 C2_5 119.2(8) . . ?
C6_5 C1_5 C11_5 121.0(9) . . ?
C2_5 C1_5 C11_5 119.7(9) . . ?
C3_5 C2_5 C1_5 121.3(8) . . ?
C3_5 C2_5 H2A_5 119.4 . . ?
C1_5 C2_5 H2A_5 119.4 . . ?
C2_5 C3_5 C4_5 120.0(9) . . ?
C2_5 C3_5 H3A_5 120.0 . . ?
C4_5 C3_5 H3A_5 120.0 . . ?
C3_5 C4_5 C5_5 118.3(9) . . ?
C3_5 C4_5 H4A_5 120.9 . . ?
C5_5 C4_5 H4A_5 120.9 . . ?
C6_5 C5_5 C4_5 122.0(9) . . ?
C6_5 C5_5 H5A_5 119.0 . . ?
C4_5 C5_5 H5A_5 119.0 . . ?
C1_5 C6_5 C5_5 119.2(9) . . ?
C1_5 C6_5 H6A_5 120.4 . . ?
C5_5 C6_5 H6A_5 120.4 . . ?
C6_6 C1_6 C2_6 119.2(9) . . ?
C6_6 C1_6 C11_6 121.4(9) . . ?
C2_6 C1_6 C11_6 119.4(10) . . ?
C1_6 C2_6 C3_6 119.2(9) . . ?
C1_6 C2_6 H2B_6 120.4 . . ?
C3_6 C2_6 H2B_6 120.4 . . ?
C4_6 C3_6 C2_6 120.0(9) . . ?
C4_6 C3_6 H3B_6 120.0 . . ?
C2_6 C3_6 H3B_6 120.0 . . ?
C3_6 C4_6 C5_6 120.1(9) . . ?
C3_6 C4_6 H4B_6 119.9 . . ?
C5_6 C4_6 H4B_6 119.9 . . ?
C6_6 C5_6 C4_6 121.2(10) . . ?
C6_6 C5_6 H5B_6 119.4 . . ?
C4_6 C5_6 H5B_6 119.4 . . ?
C5_6 C6_6 C1_6 120.2(9) . . ?
C5_6 C6_6 H6B_6 119.9 . . ?
C1_6 C6_6 H6B_6 119.9 . . ?
C1_6 C11_6 H11D_6 109.5 . . ?
C1_6 C11_6 H11E_6 109.5 . . ?
H11D_6 C11_6 H11E_6 109.5 . . ?
C1_6 C11_6 H11F_6 109.5 . . ?
H11D_6 C11_6 H11F_6 109.5 . . ?
H11E_6 C11_6 H11F_6 109.5 . . ?
C6_7 C1_7 C2_7 119.5(7) . . ?
C6_7 C1_7 C11_7 119.1(7) . . ?
C2_7 C1_7 C11_7 121.3(7) . . ?
C1_7 C2_7 C3_7 119.7(8) . . ?
C1_7 C2_7 H2C_7 120.2 . . ?
C3_7 C2_7 H2C_7 120.2 . . ?
C2_7 C3_7 C4_7 119.7(9) . . ?
C2_7 C3_7 H3C_7 120.1 . . ?
C4_7 C3_7 H3C_7 120.1 . . ?
C5_7 C4_7 C3_7 120.2(9) . . ?
C5_7 C4_7 H4C_7 119.9 . . ?
C3_7 C4_7 H4C_7 119.9 . . ?
C4_7 C5_7 C6_7 120.4(9) . . ?
C4_7 C5_7 H5C_7 119.8 . . ?
C6_7 C5_7 H5C_7 119.8 . . ?
C1_7 C6_7 C5_7 120.3(8) . . ?
C1_7 C6_7 H6C_7 119.9 . . ?
C5_7 C6_7 H6C_7 119.9 . . ?
C2_8 C1_8 C6_8 120.1(16) . . ?
C2_8 C1_8 C11_8 120.0(19) . . ?
C6_8 C1_8 C11_8 119.7(19) . . ?
C1_8 C2_8 C3_8 119.0(18) . . ?
C1_8 C2_8 H2D_8 120.5 . . ?
C3_8 C2_8 H2D_8 120.5 . . ?
C4_8 C3_8 C2_8 120.7(18) . . ?
C4_8 C3_8 H3D_8 119.7 . . ?
C2_8 C3_8 H3D_8 119.7 . . ?
C5_8 C4_8 C3_8 120.4(18) . . ?
C5_8 C4_8 H4D_8 119.8 . . ?
C3_8 C4_8 H4D_8 119.8 . . ?
C4_8 C5_8 C6_8 119.7(18) . . ?
C4_8 C5_8 H5D_8 120.2 . . ?
C6_8 C5_8 H5D_8 120.2 . . ?
C5_8 C6_8 C1_8 120.0(18) . . ?
C5_8 C6_8 H6D_8 120.0 . . ?
C1_8 C6_8 H6D_8 120.0 . . ?
C2_9 C1_9 C6_9 119.9(16) . . ?
C2_9 C1_9 C11_9 120.7(19) . . ?
C6_9 C1_9 C11_9 119.4(19) . . ?
C3_9 C2_9 C1_9 121.1(18) . . ?
C3_9 C2_9 H2E_9 119.4 . . ?
C1_9 C2_9 H2E_9 119.4 . . ?
C2_9 C3_9 C4_9 119.6(18) . . ?
C2_9 C3_9 H3E_9 120.2 . . ?
C4_9 C3_9 H3E_9 120.2 . . ?
C3_9 C4_9 C5_9 120.1(18) . . ?
C3_9 C4_9 H4E_9 120.0 . . ?
C5_9 C4_9 H4E_9 119.9 . . ?
C4_9 C5_9 C6_9 119.1(18) . . ?
C4_9 C5_9 H5E_9 120.4 . . ?
C6_9 C5_9 H5E_9 120.4 . . ?
C1_9 C6_9 C5_9 119.8(18) . . ?
C1_9 C6_9 H6E_9 120.1 . . ?
C5_9 C6_9 H6E_9 120.1 . . ?
C1_9 C11_9 H11M_9 109.5 . . ?
C1_9 C11_9 H11N_9 109.5 . . ?
H11M_9 C11_9 H11N_9 109.5 . . ?
C1_9 C11_9 H11O_9 109.5 . . ?
H11M_9 C11_9 H11O_9 109.5 . . ?
H11N_9 C11_9 H11O_9 109.5 . . ?

loop_
_geom_bond_atom_site_label_1
_geom_bond_atom_site_label_2
_geom_bond_distance
_geom_bond_site_symmetry_2
_geom_bond_publ_flag
Cu1 N34 1.920(5) . ?
Cu1 N03 1.946(5) . ?
Cu1 N323 2.379(5) . ?
Cu1 N036 2.477(5) . ?
Cu2 N14 1.851(5) . ?
Cu2 N33 1.857(5) . ?
Cu2 Cu3 2.8212(10) . ?
Cu3 N23 1.855(5) . ?
Cu3 N04 1.867(5) . ?
Cu4 N13 1.959(5) . ?
Cu4 N24 1.964(5) . ?
Cu4 N136 2.179(5) . ?
Cu4 N223 2.188(5) . ?
C01 C05 1.406(8) . ?
C01 C02 1.418(8) . ?
C01 C06 1.461(8) . ?
C02 N03 1.337(8) . ?
C02 C025 1.506(8) . ?
N03 N04 1.375(7) . ?
N04 C05 1.351(7) . ?
C05 C012 1.495(8) . ?
C06 C011 1.405(8) . ?
C06 C07 1.417(8) . ?
C07 C08 1.400(9) . ?
C07 H07A 0.9500 . ?
C08 C09 1.370(9) . ?
C08 H08A 0.9500 . ?
C09 C010 1.374(10) . ?
C09 H09A 0.9500 . ?
C010 C011 1.380(9) . ?
C010 H01A 0.9500 . ?
C011 H01B 0.9500 . ?
C012 N013 1.485(7) . ?
C012 H01C 0.9900 . ?
C012 H01D 0.9900 . ?
N013 C015 1.376(8) . ?
N013 C014 1.460(8) . ?
C014 H01E 0.9800 . ?
C014 H01F 0.9800 . ?
C014 H01G 0.9800 . ?
C015 C016 1.401(8) . ?
C015 C024 1.434(8) . ?
C016 C017 1.405(8) . ?
C016 H01H 0.9500 . ?
C017 C018 1.354(9) . ?
C017 H01I 0.9500 . ?
C018 C019 1.397(8) . ?
C018 H01J 0.9500 . ?
C019 C020 1.420(9) . ?
C019 C024 1.427(8) . ?
C020 C021 1.346(9) . ?
C020 H02A 0.9500 . ?
C021 C022 1.416(8) . ?
C021 H02B 0.9500 . ?
C022 N023 1.322(8) . ?
C022 H02C 0.9500 . ?
N023 C024 1.363(8) . ?
C025 N026 1.477(7) . ?
C025 H02E 0.9900 . ?
C025 H02F 0.9900 . ?
N026 C028 1.393(7) . ?
N026 C027 1.450(7) . ?
C027 H02G 0.9800 . ?
C027 H02H 0.9800 . ?
C027 H02I 0.9800 . ?
C028 C029 1.406(8) . ?
C028 C037 1.432(8) . ?
C029 C030 1.395(8) . ?
C029 H02J 0.9500 . ?
C030 C031 1.366(9) . ?
C030 H03A 0.9500 . ?
C031 C032 1.421(8) . ?
C031 H03B 0.9500 . ?
C032 C033 1.409(8) . ?
C032 C037 1.422(8) . ?
C033 C034 1.373(8) . ?
C033 H03C 0.9500 . ?
C034 C035 1.394(8) . ?
C034 H03D 0.9500 . ?
C035 N036 1.317(7) . ?
C035 H03E 0.9500 . ?
N036 C037 1.373(8) . ?
C11 C15 1.395(8) . ?
C11 C12 1.399(8) . ?
C11 C16 1.484(9) . ?
C12 N13 1.347(8) . ?
C12 C125 1.497(8) . ?
N13 N14 1.369(6) . ?
N14 C15 1.366(8) . ?
C15 C112 1.483(8) . ?
C16 C111 1.380(8) . ?
C16 C17 1.391(8) . ?
C17 C18 1.388(9) . ?
C17 H17A 0.9500 . ?
C18 C19 1.385(9) . ?
C18 H18A 0.9500 . ?
C19 C110 1.385(9) . ?
C19 H19A 0.9500 . ?
C110 C111 1.394(9) . ?
C110 H11P 0.9500 . ?
C111 H11Q 0.9500 . ?
C112 N113 1.485(7) . ?
C112 H11R 0.9900 . ?
C112 H11S 0.9900 . ?
N113 C115 1.410(8) . ?
N113 C114 1.466(8) . ?
C114 H11T 0.9800 . ?
C114 H11U 0.9800 . ?
C114 H11V 0.9800 . ?
C115 C116 1.383(8) . ?
C115 C124 1.431(8) . ?
C116 C117 1.402(9) . ?
C116 H11W 0.9500 . ?
C117 C118 1.361(10) . ?
C117 H11X 0.9500 . ?
C118 C119 1.394(11) . ?
C118 H11Y 0.9500 . ?
C119 C124 1.409(10) . ?
C119 C120 1.418(11) . ?
C120 C121 1.360(13) . ?
C120 H12A 0.9500 . ?
C121 C122 1.387(13) . ?
C121 H12B 0.9500 . ?
C122 N123 1.307(10) . ?
C122 H12C 0.9500 . ?
N123 C124 1.366(10) . ?
C125 N126 1.468(7) . ?
C125 H12E 0.9900 . ?
C125 H12F 0.9900 . ?
N126 C128 1.396(8) . ?
N126 C127 1.455(8) . ?
C127 H12G 0.9800 . ?
C127 H12H 0.9800 . ?
C127 H12I 0.9800 . ?
C128 C129 1.376(8) . ?
C128 C137 1.425(8) . ?
C129 C130 1.411(8) . ?
C129 H12J 0.9500 . ?
C130 C131 1.365(8) . ?
C130 H13A 0.9500 . ?
C131 C132 1.410(8) . ?
C131 H13B 0.9500 . ?
C132 C133 1.415(8) . ?
C132 C137 1.427(8) . ?
C133 C134 1.353(8) . ?
C133 H13C 0.9500 . ?
C134 C135 1.409(8) . ?
C134 H13D 0.9500 . ?
C135 N136 1.327(8) . ?
C135 H13E 0.9500 . ?
N136 C137 1.383(8) . ?
C21 C25 1.394(8) . ?
C21 C22 1.406(8) . ?
C21 C26 1.479(8) . ?
C22 N23 1.351(7) . ?
C22 C225 1.495(8) . ?
N23 N24 1.382(6) . ?
N24 C25 1.347(7) . ?
C25 C212 1.496(8) . ?
C26 C27 1.387(9) . ?
C26 C211 1.396(8) . ?
C27 C28 1.397(10) . ?
C27 H27A 0.9500 . ?
C28 C29 1.368(10) . ?
C28 H28A 0.9500 . ?
C29 C210 1.378(9) . ?
C29 H29A 0.9500 . ?
C210 C211 1.378(9) . ?
C210 H21A 0.9500 . ?
C211 H21B 0.9500 . ?
C212 N213 1.474(7) . ?
C212 H21C 0.9900 . ?
C212 H21D 0.9900 . ?
N213 C215 1.402(7) . ?
N213 C214 1.450(8) . ?
C214 H21E 0.9800 . ?
C214 H21F 0.9800 . ?
C214 H21G 0.9800 . ?
C215 C216 1.378(8) . ?
C215 C224 1.445(9) . ?
C216 C217 1.423(9) . ?
C216 H21H 0.9500 . ?
C217 C218 1.353(9) . ?
C217 H21I 0.9500 . ?
C218 C219 1.417(9) . ?
C218 H21J 0.9500 . ?
C219 C220 1.415(9) . ?
C219 C224 1.424(8) . ?
C220 C221 1.347(9) . ?
C220 H22A 0.9500 . ?
C221 C222 1.398(9) . ?
C221 H22B 0.9500 . ?
C222 N223 1.323(8) . ?
C222 H22C 0.9500 . ?
N223 C224 1.370(7) . ?
C225 N226 1.475(8) . ?
C225 H22D 0.9900 . ?
C225 H22E 0.9900 . ?
N226 C228 1.408(7) . ?
N226 C227 1.476(8) . ?
C227 H22F 0.9800 . ?
C227 H22G 0.9800 . ?
C227 H22H 0.9800 . ?
C228 C229 1.386(8) . ?
C228 C237 1.449(8) . ?
C229 C230 1.401(8) . ?
C229 H22I 0.9500 . ?
C230 C231 1.360(9) . ?
C230 H23A 0.9500 . ?
C231 C232 1.421(9) . ?
C231 H23B 0.9500 . ?
C232 C237 1.405(8) . ?
C232 C233 1.409(9) . ?
C233 C234 1.369(10) . ?
C233 H23C 0.9500 . ?
C234 C235 1.375(9) . ?
C234 H23D 0.9500 . ?
C235 N236 1.321(8) . ?
C235 H23E 0.9500 . ?
N236 C237 1.366(8) . ?
C31 C32 1.408(8) . ?
C31 C35 1.414(8) . ?
C31 C36 1.464(8) . ?
C32 N33 1.339(7) . ?
C32 C325 1.502(8) . ?
N33 N34 1.385(6) . ?
N34 C35 1.354(7) . ?
C35 C312 1.482(8) . ?
C36 C37 1.399(8) . ?
C36 C311 1.416(8) . ?
C37 C38 1.410(9) . ?
C37 H37A 0.9500 . ?
C38 C39 1.377(10) . ?
C38 H38A 0.9500 . ?
C39 C310 1.375(10) . ?
C39 H39A 0.9500 . ?
C310 C311 1.386(9) . ?
C310 H31A 0.9500 . ?
C311 H31B 0.9500 . ?
C312 N313 1.474(7) . ?
C312 H31C 0.9900 . ?
C312 H31D 0.9900 . ?
N313 C315 1.425(7) . ?
N313 C314 1.460(7) . ?
C314 H31E 0.9800 . ?
C314 H31F 0.9800 . ?
C314 H31G 0.9800 . ?
C315 C316 1.364(8) . ?
C315 C324 1.431(8) . ?
C316 C317 1.412(9) . ?
C316 H31H 0.9500 . ?
C317 C318 1.365(9) . ?
C317 H31I 0.9500 . ?
C318 C319 1.404(9) . ?
C318 H31J 0.9500 . ?
C319 C320 1.397(9) . ?
C319 C324 1.433(8) . ?
C320 C321 1.361(9) . ?
C320 H32A 0.9500 . ?
C321 C322 1.407(8) . ?
C321 H32B 0.9500 . ?
C322 N323 1.308(8) . ?
C322 H32C 0.9500 . ?
N323 C324 1.373(8) . ?
C325 N326 1.480(7) . ?
C325 H32D 0.9900 . ?
C325 H32E 0.9900 . ?
N326 C328 1.396(8) . ?
N326 C327 1.453(8) . ?
C327 H32F 0.9800 . ?
C327 H32G 0.9800 . ?
C327 H32H 0.9800 . ?
C328 C329 1.381(9) . ?
C328 C337 1.427(9) . ?
C329 C330 1.411(9) . ?
C329 H32I 0.9500 . ?
C330 C331 1.359(10) . ?
C330 H33A 0.9500 . ?
C331 C332 1.408(10) . ?
C331 H33B 0.9500 . ?
C332 C333 1.430(10) . ?
C332 C337 1.431(9) . ?
C333 C334 1.349(11) . ?
C333 H33C 0.9500 . ?
C334 C335 1.402(10) . ?
C334 H33D 0.9500 . ?
C335 N336 1.319(8) . ?
C335 H33E 0.9500 . ?
N336 C337 1.383(8) . ?
C1_5 C6_5 1.379(11) . ?
C1_5 C2_5 1.391(11) . ?
C1_5 C11_5 1.537(11) . ?
C2_5 C3_5 1.374(11) . ?
C2_5 H2A_5 0.9500 . ?
C3_5 C4_5 1.385(11) . ?
C3_5 H3A_5 0.9500 . ?
C4_5 C5_5 1.388(11) . ?
C4_5 H4A_5 0.9500 . ?
C5_5 C6_5 1.382(11) . ?
C5_5 H5A_5 0.9500 . ?
C6_5 H6A_5 0.9500 . ?
C11_5 H11A_5 0.9800 . ?
C11_5 H11B_5 0.9800 . ?
C11_5 H11C_5 0.9800 . ?
C1_6 C6_6 1.385(12) . ?
C1_6 C2_6 1.397(12) . ?
C1_6 C11_6 1.542(12) . ?
C2_6 C3_6 1.407(11) . ?
C2_6 H2B_6 0.9500 . ?
C3_6 C4_6 1.356(11) . ?
C3_6 H3B_6 0.9500 . ?
C4_6 C5_6 1.371(11) . ?
C4_6 H4B_6 0.9500 . ?
C5_6 C6_6 1.360(11) . ?
C5_6 H5B_6 0.9500 . ?
C6_6 H6B_6 0.9500 . ?
C11_6 H11D_6 0.9800 . ?
C11_6 H11E_6 0.9800 . ?
C11_6 H11F_6 0.9800 . ?
C1_7 C6_7 1.385(9) . ?
C1_7 C2_7 1.385(9) . ?
C1_7 C11_7 1.509(9) . ?
C2_7 C3_7 1.391(11) . ?
C2_7 H2C_7 0.9500 . ?
C3_7 C4_7 1.397(12) . ?
C3_7 H3C_7 0.9500 . ?
C4_7 C5_7 1.349(11) . ?
C4_7 H4C_7 0.9500 . ?
C5_7 C6_7 1.387(10) . ?
C5_7 H5C_7 0.9500 . ?
C6_7 H6C_7 0.9500 . ?
C11_7 H11G_7 0.9800 . ?
C11_7 H11H_7 0.9800 . ?
C11_7 H11I_7 0.9800 . ?
C1_8 C2_8 1.390(17) . ?
C1_8 C6_8 1.401(17) . ?
C1_8 C11_8 1.529(17) . ?
C2_8 C3_8 1.391(17) . ?
C2_8 H2D_8 0.9500 . ?
C3_8 C4_8 1.383(18) . ?
C3_8 H3D_8 0.9500 . ?
C4_8 C5_8 1.382(18) . ?
C4_8 H4D_8 0.9500 . ?
C5_8 C6_8 1.386(17) . ?
C5_8 H5D_8 0.9500 . ?
C6_8 H6D_8 0.9500 . ?
C11_8 H11J_8 0.9800 . ?
C11_8 H11K_8 0.9800 . ?
C11_8 H11L_8 0.9800 . ?
C1_9 C2_9 1.377(17) . ?
C1_9 C6_9 1.391(17) . ?
C1_9 C11_9 1.520(17) . ?
C2_9 C3_9 1.375(17) . ?
C2_9 H2E_9 0.9500 . ?
C3_9 C4_9 1.397(18) . ?
C3_9 H3E_9 0.9500 . ?
C4_9 C5_9 1.399(18) . ?
C4_9 H4E_9 0.9500 . ?
C5_9 C6_9 1.404(17) . ?
C5_9 H5E_9 0.9500 . ?
C6_9 H6E_9 0.9500 . ?
C11_9 H11M_9 0.9800 . ?
C11_9 H11N_9 0.9800 . ?
C11_9 H11O_9 0.9800 . ?

loop_
_geom_torsion_atom_site_label_1
_geom_torsion_atom_site_label_2
_geom_torsion_atom_site_label_3
_geom_torsion_atom_site_label_4
_geom_torsion
_geom_torsion_site_symmetry_1
_geom_torsion_site_symmetry_2
_geom_torsion_site_symmetry_3
_geom_torsion_site_symmetry_4
_geom_torsion_publ_flag
N14 Cu2 Cu3 N23 -124.06(18) . . . . ?
N33 Cu2 Cu3 N23 59.2(2) . . . . ?
N14 Cu2 Cu3 N04 60.1(2) . . . . ?
N33 Cu2 Cu3 N04 -116.68(19) . . . . ?
C05 C01 C02 N03 -1.2(6) . . . . ?
C06 C01 C02 N03 173.0(5) . . . . ?
C05 C01 C02 C025 179.0(6) . . . . ?
C06 C01 C02 C025 -6.8(10) . . . . ?
C01 C02 N03 N04 0.0(6) . . . . ?
C025 C02 N03 N04 179.9(5) . . . . ?
C01 C02 N03 Cu1 -168.8(4) . . . . ?
C025 C02 N03 Cu1 11.0(8) . . . . ?
N34 Cu1 N03 C02 133.9(5) . . . . ?
N323 Cu1 N03 C02 -93.6(5) . . . . ?
N036 Cu1 N03 C02 22.4(5) . . . . ?
N34 Cu1 N03 N04 -33.9(6) . . . . ?
N323 Cu1 N03 N04 98.6(4) . . . . ?
N036 Cu1 N03 N04 -145.4(4) . . . . ?
C02 N03 N04 C05 1.2(6) . . . . ?
Cu1 N03 N04 C05 171.7(4) . . . . ?
C02 N03 N04 Cu3 -165.7(4) . . . . ?
Cu1 N03 N04 Cu3 4.7(5) . . . . ?
N23 Cu3 N04 C05 -170(2) . . . . ?
Cu2 Cu3 N04 C05 -107.6(5) . . . . ?
N23 Cu3 N04 N03 -7(3) . . . . ?
Cu2 Cu3 N04 N03 54.7(4) . . . . ?
N03 N04 C05 C01 -2.0(6) . . . . ?
Cu3 N04 C05 C01 160.9(4) . . . . ?
N03 N04 C05 C012 -178.3(5) . . . . ?
Cu3 N04 C05 C012 -15.4(8) . . . . ?
C02 C01 C05 N04 1.9(6) . . . . ?
C06 C01 C05 N04 -172.2(5) . . . . ?
C02 C01 C05 C012 177.7(5) . . . . ?
C06 C01 C05 C012 3.6(10) . . . . ?
C05 C01 C06 C011 -45.1(9) . . . . ?
C02 C01 C06 C011 142.1(6) . . . . ?
C05 C01 C06 C07 131.3(6) . . . . ?
C02 C01 C06 C07 -41.4(8) . . . . ?
C011 C06 C07 C08 0.7(9) . . . . ?
C01 C06 C07 C08 -175.9(6) . . . . ?
C06 C07 C08 C09 2.1(10) . . . . ?
C07 C08 C09 C010 -2.5(10) . . . . ?
C08 C09 C010 C011 0.0(10) . . . . ?
C09 C010 C011 C06 2.9(9) . . . . ?
C07 C06 C011 C010 -3.2(8) . . . . ?
C01 C06 C011 C010 173.4(5) . . . . ?
N04 C05 C012 N013 -91.7(6) . . . . ?
C01 C05 C012 N013 92.9(7) . . . . ?
C05 C012 N013 C015 -106.1(6) . . . . ?
C05 C012 N013 C014 49.0(7) . . . . ?
C014 N013 C015 C016 -15.5(8) . . . . ?
C012 N013 C015 C016 138.1(6) . . . . ?
C014 N013 C015 C024 161.9(5) . . . . ?
C012 N013 C015 C024 -44.6(8) . . . . ?
N013 C015 C016 C017 -179.7(6) . . . . ?
C024 C015 C016 C017 2.8(9) . . . . ?
C015 C016 C017 C018 0.5(10) . . . . ?
C016 C017 C018 C019 -2.2(10) . . . . ?
C017 C018 C019 C020 -177.1(6) . . . . ?
C017 C018 C019 C024 0.5(10) . . . . ?
C018 C019 C020 C021 174.8(7) . . . . ?
C024 C019 C020 C021 -2.8(10) . . . . ?
C019 C020 C021 C022 0.8(10) . . . . ?
C020 C021 C022 N023 -0.1(10) . . . . ?
C021 C022 N023 C024 1.6(9) . . . . ?
C022 N023 C024 C019 -3.8(9) . . . . ?
C022 N023 C024 C015 180.0(5) . . . . ?
C018 C019 C024 N023 -173.3(6) . . . . ?
C020 C019 C024 N023 4.3(9) . . . . ?
C018 C019 C024 C015 3.0(9) . . . . ?
C020 C019 C024 C015 -179.4(6) . . . . ?
N013 C015 C024 N023 -5.5(9) . . . . ?
C016 C015 C024 N023 171.9(5) . . . . ?
N013 C015 C024 C019 178.1(6) . . . . ?
C016 C015 C024 C019 -4.5(8) . . . . ?
N03 C02 C025 N026 38.7(7) . . . . ?
C01 C02 C025 N026 -141.5(6) . . . . ?
C02 C025 N026 C028 -142.3(5) . . . . ?
C02 C025 N026 C027 79.7(6) . . . . ?
C027 N026 C028 C029 10.3(9) . . . . ?
C025 N026 C028 C029 -124.8(6) . . . . ?
C027 N026 C028 C037 -165.9(6) . . . . ?
C025 N026 C028 C037 59.0(7) . . . . ?
N026 C028 C029 C030 177.3(6) . . . . ?
C037 C028 C029 C030 -6.4(10) . . . . ?
C028 C029 C030 C031 -0.6(11) . . . . ?
C029 C030 C031 C032 4.8(11) . . . . ?
C030 C031 C032 C033 176.3(6) . . . . ?
C030 C031 C032 C037 -1.8(10) . . . . ?
C031 C032 C033 C034 -174.3(6) . . . . ?
C037 C032 C033 C034 3.8(10) . . . . ?
C032 C033 C034 C035 2.1(10) . . . . ?
C033 C034 C035 N036 -5.1(10) . . . . ?
C034 C035 N036 C037 1.7(9) . . . . ?
C034 C035 N036 Cu1 151.3(5) . . . . ?
N34 Cu1 N036 C035 -24.6(4) . . . . ?
N03 Cu1 N036 C035 122.3(4) . . . . ?
N323 Cu1 N036 C035 -133.7(4) . . . . ?
N34 Cu1 N036 C037 123.3(5) . . . . ?
N03 Cu1 N036 C037 -89.8(5) . . . . ?
N323 Cu1 N036 C037 14.2(5) . . . . ?
C035 N036 C037 C032 4.6(9) . . . . ?
Cu1 N036 C037 C032 -141.0(5) . . . . ?
C035 N036 C037 C028 -179.1(6) . . . . ?
Cu1 N036 C037 C028 35.3(7) . . . . ?
C033 C032 C037 N036 -7.3(9) . . . . ?
C031 C032 C037 N036 170.9(6) . . . . ?
C033 C032 C037 C028 176.5(6) . . . . ?
C031 C032 C037 C028 -5.3(9) . . . . ?
N026 C028 C037 N036 9.4(9) . . . . ?
C029 C028 C037 N036 -167.0(6) . . . . ?
N026 C028 C037 C032 -174.3(6) . . . . ?
C029 C028 C037 C032 9.3(9) . . . . ?
C15 C11 C12 N13 0.2(6) . . . . ?
C16 C11 C12 N13 179.0(5) . . . . ?
C15 C11 C12 C125 175.2(6) . . . . ?
C16 C11 C12 C125 -6.0(11) . . . . ?
C11 C12 N13 N14 -0.1(6) . . . . ?
C125 C12 N13 N14 -176.0(5) . . . . ?
C11 C12 N13 Cu4 175.9(4) . . . . ?
C125 C12 N13 Cu4 0.1(8) . . . . ?
N24 Cu4 N13 C12 147.8(5) . . . . ?
N136 Cu4 N13 C12 19.5(5) . . . . ?
N223 Cu4 N13 C12 -87.8(5) . . . . ?
N24 Cu4 N13 N14 -36.7(5) . . . . ?
N136 Cu4 N13 N14 -165.0(4) . . . . ?
N223 Cu4 N13 N14 87.8(4) . . . . ?
C12 N13 N14 C15 -0.1(6) . . . . ?
Cu4 N13 N14 C15 -176.5(4) . . . . ?
C12 N13 N14 Cu2 -172.6(4) . . . . ?
Cu4 N13 N14 Cu2 10.9(5) . . . . ?
N33 Cu2 N14 C15 -10(4) . . . . ?
Cu3 Cu2 N14 C15 -110.0(5) . . . . ?
N33 Cu2 N14 N13 160(3) . . . . ?
Cu3 Cu2 N14 N13 60.3(4) . . . . ?
N13 N14 C15 C11 0.2(6) . . . . ?
Cu2 N14 C15 C11 171.1(4) . . . . ?
N13 N14 C15 C112 -179.7(5) . . . . ?
Cu2 N14 C15 C112 -8.7(8) . . . . ?
C12 C11 C15 N14 -0.2(6) . . . . ?
C16 C11 C15 N14 -179.0(5) . . . . ?
C12 C11 C15 C112 179.6(6) . . . . ?
C16 C11 C15 C112 0.8(10) . . . . ?
C15 C11 C16 C111 -41.8(9) . . . . ?
C12 C11 C16 C111 139.7(6) . . . . ?
C15 C11 C16 C17 139.7(6) . . . . ?
C12 C11 C16 C17 -38.8(9) . . . . ?
C111 C16 C17 C18 -2.0(9) . . . . ?
C11 C16 C17 C18 176.5(6) . . . . ?
C16 C17 C18 C19 1.7(9) . . . . ?
C17 C18 C19 C110 0.7(10) . . . . ?
C18 C19 C110 C111 -2.7(10) . . . . ?
C17 C16 C111 C110 0.0(9) . . . . ?
C11 C16 C111 C110 -178.4(6) . . . . ?
C19 C110 C111 C16 2.3(10) . . . . ?
N14 C15 C112 N113 -96.5(6) . . . . ?
C11 C15 C112 N113 83.7(8) . . . . ?
C15 C112 N113 C115 -166.7(5) . . . . ?
C15 C112 N113 C114 54.7(7) . . . . ?
C114 N113 C115 C116 124.4(7) . . . . ?
C112 N113 C115 C116 -12.4(9) . . . . ?
C114 N113 C115 C124 -60.1(8) . . . . ?
C112 N113 C115 C124 163.2(6) . . . . ?
N113 C115 C116 C117 179.9(6) . . . . ?
C124 C115 C116 C117 4.3(10) . . . . ?
C115 C116 C117 C118 0.9(11) . . . . ?
C116 C117 C118 C119 -5.3(11) . . . . ?
C117 C118 C119 C124 4.1(11) . . . . ?
C117 C118 C119 C120 -175.6(8) . . . . ?
C118 C119 C120 C121 174.0(9) . . . . ?
C124 C119 C120 C121 -5.7(13) . . . . ?
C119 C120 C121 C122 2.3(15) . . . . ?
C120 C121 C122 N123 1.2(15) . . . . ?
C121 C122 N123 C124 -0.9(12) . . . . ?
C122 N123 C124 C119 -2.9(10) . . . . ?
C122 N123 C124 C115 -177.9(7) . . . . ?
C118 C119 C124 N123 -173.5(7) . . . . ?
C120 C119 C124 N123 6.1(11) . . . . ?
C118 C119 C124 C115 1.3(11) . . . . ?
C120 C119 C124 C115 -179.0(7) . . . . ?
C116 C115 C124 N123 169.8(6) . . . . ?
N113 C115 C124 N123 -6.0(9) . . . . ?
C116 C115 C124 C119 -5.4(10) . . . . ?
N113 C115 C124 C119 178.8(6) . . . . ?
N13 C12 C125 N126 60.0(7) . . . . ?
C11 C12 C125 N126 -114.7(7) . . . . ?
C12 C125 N126 C128 -144.4(5) . . . . ?
C12 C125 N126 C127 76.3(6) . . . . ?
C127 N126 C128 C129 8.0(9) . . . . ?
C125 N126 C128 C129 -128.4(6) . . . . ?
C127 N126 C128 C137 -168.4(6) . . . . ?
C125 N126 C128 C137 55.1(8) . . . . ?
N126 C128 C129 C130 -179.9(6) . . . . ?
C137 C128 C129 C130 -3.3(10) . . . . ?
C128 C129 C130 C131 0.0(11) . . . . ?
C129 C130 C131 C132 -0.1(10) . . . . ?
C130 C131 C132 C133 -177.0(6) . . . . ?
C130 C131 C132 C137 3.7(10) . . . . ?
C131 C132 C133 C134 -178.9(6) . . . . ?
C137 C132 C133 C134 0.5(9) . . . . ?
C132 C133 C134 C135 3.5(9) . . . . ?
C133 C134 C135 N136 -1.6(10) . . . . ?
C134 C135 N136 C137 -4.5(9) . . . . ?
C134 C135 N136 Cu4 145.9(6) . . . . ?
N13 Cu4 N136 C135 127.5(4) . . . . ?
N24 Cu4 N136 C135 -7.1(4) . . . . ?
N223 Cu4 N136 C135 -118.5(4) . . . . ?
N13 Cu4 N136 C137 -84.6(5) . . . . ?
N24 Cu4 N136 C137 140.8(5) . . . . ?
N223 Cu4 N136 C137 29.5(5) . . . . ?
C135 N136 C137 C128 -171.7(6) . . . . ?
Cu4 N136 C137 C128 43.6(8) . . . . ?
C135 N136 C137 C132 8.4(8) . . . . ?
Cu4 N136 C137 C132 -136.3(5) . . . . ?
C129 C128 C137 N136 -173.2(6) . . . . ?
N126 C128 C137 N136 3.4(9) . . . . ?
C129 C128 C137 C132 6.7(9) . . . . ?
N126 C128 C137 C132 -176.6(5) . . . . ?
C131 C132 C137 N136 172.9(6) . . . . ?
C133 C132 C137 N136 -6.5(9) . . . . ?
C131 C132 C137 C128 -7.1(9) . . . . ?
C133 C132 C137 C128 173.6(6) . . . . ?
C25 C21 C22 N23 2.0(6) . . . . ?
C26 C21 C22 N23 -177.2(5) . . . . ?
C25 C21 C22 C225 -178.9(6) . . . . ?
C26 C21 C22 C225 2.0(10) . . . . ?
C21 C22 N23 N24 -2.0(6) . . . . ?
C225 C22 N23 N24 178.7(5) . . . . ?
C21 C22 N23 Cu3 166.1(4) . . . . ?
C225 C22 N23 Cu3 -13.2(8) . . . . ?
N04 Cu3 N23 C22 -45(3) . . . . ?
Cu2 Cu3 N23 C22 -108.0(5) . . . . ?
N04 Cu3 N23 N24 122(2) . . . . ?
Cu2 Cu3 N23 N24 59.1(4) . . . . ?
C22 N23 N24 C25 1.3(6) . . . . ?
Cu3 N23 N24 C25 -168.5(4) . . . . ?
C22 N23 N24 Cu4 178.3(4) . . . . ?
Cu3 N23 N24 Cu4 8.5(6) . . . . ?
N13 Cu4 N24 C25 143.5(4) . . . . ?
N136 Cu4 N24 C25 -90.5(5) . . . . ?
N223 Cu4 N24 C25 17.3(5) . . . . ?
N13 Cu4 N24 N23 -32.7(5) . . . . ?
N136 Cu4 N24 N23 93.2(4) . . . . ?
N223 Cu4 N24 N23 -159.0(4) . . . . ?
N23 N24 C25 C21 0.0(6) . . . . ?
Cu4 N24 C25 C21 -176.7(4) . . . . ?
N23 N24 C25 C212 -177.6(5) . . . . ?
Cu4 N24 C25 C212 5.7(7) . . . . ?
C22 C21 C25 N24 -1.2(6) . . . . ?
C26 C21 C25 N24 177.9(5) . . . . ?
C22 C21 C25 C212 175.9(6) . . . . ?
C26 C21 C25 C212 -5.0(10) . . . . ?
C25 C21 C26 C27 149.2(7) . . . . ?
C22 C21 C26 C27 -31.9(10) . . . . ?
C25 C21 C26 C211 -31.7(9) . . . . ?
C22 C21 C26 C211 147.2(6) . . . . ?
C211 C26 C27 C28 -3.2(11) . . . . ?
C21 C26 C27 C28 176.0(7) . . . . ?
C26 C27 C28 C29 5.7(13) . . . . ?
C27 C28 C29 C210 -4.9(13) . . . . ?
C28 C29 C210 C211 1.8(12) . . . . ?
C29 C210 C211 C26 0.5(10) . . . . ?
C27 C26 C211 C210 0.1(9) . . . . ?
C21 C26 C211 C210 -179.0(6) . . . . ?
N24 C25 C212 N213 55.1(7) . . . . ?
C21 C25 C212 N213 -121.9(6) . . . . ?
C25 C212 N213 C215 -142.9(5) . . . . ?
C25 C212 N213 C214 75.9(6) . . . . ?
C214 N213 C215 C216 9.2(8) . . . . ?
C212 N213 C215 C216 -128.6(6) . . . . ?
C214 N213 C215 C224 -169.3(5) . . . . ?
C212 N213 C215 C224 52.9(7) . . . . ?
N213 C215 C216 C217 -178.8(6) . . . . ?
C224 C215 C216 C217 -0.2(9) . . . . ?
C215 C216 C217 C218 -4.3(10) . . . . ?
C216 C217 C218 C219 4.4(10) . . . . ?
C217 C218 C219 C220 -178.9(6) . . . . ?
C217 C218 C219 C224 0.0(10) . . . . ?
C218 C219 C220 C221 -179.9(6) . . . . ?
C224 C219 C220 C221 1.3(9) . . . . ?
C219 C220 C221 C222 5.1(10) . . . . ?
C220 C221 C222 N223 -5.1(10) . . . . ?
C221 C222 N223 C224 -2.0(9) . . . . ?
C221 C222 N223 Cu4 146.1(5) . . . . ?
N13 Cu4 N223 C222 -5.7(5) . . . . ?
N24 Cu4 N223 C222 127.9(4) . . . . ?
N136 Cu4 N223 C222 -116.6(4) . . . . ?
N13 Cu4 N223 C224 139.7(5) . . . . ?
N24 Cu4 N223 C224 -86.7(5) . . . . ?
N136 Cu4 N223 C224 28.7(5) . . . . ?
C222 N223 C224 C219 8.9(9) . . . . ?
Cu4 N223 C224 C219 -133.9(5) . . . . ?
C222 N223 C224 C215 -174.2(5) . . . . ?
Cu4 N223 C224 C215 43.0(7) . . . . ?
C220 C219 C224 N223 -8.5(9) . . . . ?
C218 C219 C224 N223 172.6(6) . . . . ?
C220 C219 C224 C215 174.5(6) . . . . ?
C218 C219 C224 C215 -4.4(9) . . . . ?
C216 C215 C224 N223 -172.6(6) . . . . ?
N213 C215 C224 N223 6.0(8) . . . . ?
C216 C215 C224 C219 4.4(8) . . . . ?
N213 C215 C224 C219 -177.0(5) . . . . ?
N23 C22 C225 N226 -94.3(6) . . . . ?
C21 C22 C225 N226 86.6(8) . . . . ?
C22 C225 N226 C228 -175.5(5) . . . . ?
C22 C225 N226 C227 52.8(7) . . . . ?
C225 N226 C228 C229 -8.6(8) . . . . ?
C227 N226 C228 C229 121.6(7) . . . . ?
C225 N226 C228 C237 169.6(5) . . . . ?
C227 N226 C228 C237 -60.2(7) . . . . ?
N226 C228 C229 C230 -179.3(6) . . . . ?
C237 C228 C229 C230 2.4(9) . . . . ?
C228 C229 C230 C231 1.6(10) . . . . ?
C229 C230 C231 C232 -3.3(10) . . . . ?
C230 C231 C232 C237 0.8(10) . . . . ?
C230 C231 C232 C233 -175.2(6) . . . . ?
C237 C232 C233 C234 -3.0(9) . . . . ?
C231 C232 C233 C234 173.1(6) . . . . ?
C232 C233 C234 C235 0.2(10) . . . . ?
C233 C234 C235 N236 3.4(10) . . . . ?
C234 C235 N236 C237 -3.6(10) . . . . ?
C235 N236 C237 C232 0.4(9) . . . . ?
C235 N236 C237 C228 -176.3(6) . . . . ?
C233 C232 C237 N236 2.8(9) . . . . ?
C231 C232 C237 N236 -173.4(6) . . . . ?
C233 C232 C237 C228 179.5(6) . . . . ?
C231 C232 C237 C228 3.3(9) . . . . ?
C229 C228 C237 N236 172.0(6) . . . . ?
N226 C228 C237 N236 -6.4(8) . . . . ?
C229 C228 C237 C232 -4.8(9) . . . . ?
N226 C228 C237 C232 176.9(5) . . . . ?
C35 C31 C32 N33 -2.1(6) . . . . ?
C36 C31 C32 N33 175.4(5) . . . . ?
C35 C31 C32 C325 -179.7(6) . . . . ?
C36 C31 C32 C325 -2.2(10) . . . . ?
C31 C32 N33 N34 2.1(6) . . . . ?
C325 C32 N33 N34 180.0(5) . . . . ?
C31 C32 N33 Cu2 -178.3(4) . . . . ?
C325 C32 N33 Cu2 -0.3(9) . . . . ?
N14 Cu2 N33 C32 134(3) . . . . ?
Cu3 Cu2 N33 C32 -126.1(5) . . . . ?
N14 Cu2 N33 N34 -46(4) . . . . ?
Cu3 Cu2 N33 N34 53.6(4) . . . . ?
C32 N33 N34 C35 -1.2(6) . . . . ?
Cu2 N33 N34 C35 179.1(4) . . . . ?
C32 N33 N34 Cu1 -177.1(4) . . . . ?
Cu2 N33 N34 Cu1 3.2(5) . . . . ?
N03 Cu1 N34 C35 160.8(4) . . . . ?
N323 Cu1 N34 C35 29.6(6) . . . . ?
N036 Cu1 N34 C35 -87.1(5) . . . . ?
N03 Cu1 N34 N33 -24.5(6) . . . . ?
N323 Cu1 N34 N33 -155.6(4) . . . . ?
N036 Cu1 N34 N33 87.7(4) . . . . ?
N33 N34 C35 C31 -0.2(6) . . . . ?
Cu1 N34 C35 C31 175.1(4) . . . . ?
N33 N34 C35 C312 175.4(5) . . . . ?
Cu1 N34 C35 C312 -9.4(8) . . . . ?
C32 C31 C35 N34 1.3(6) . . . . ?
C36 C31 C35 N34 -176.1(5) . . . . ?
C32 C31 C35 C312 -173.6(6) . . . . ?
C36 C31 C35 C312 9.0(10) . . . . ?
C32 C31 C36 C37 53.4(8) . . . . ?
C35 C31 C36 C37 -129.7(6) . . . . ?
C32 C31 C36 C311 -124.6(6) . . . . ?
C35 C31 C36 C311 52.3(9) . . . . ?
C311 C36 C37 C38 2.6(8) . . . . ?
C31 C36 C37 C38 -175.4(5) . . . . ?
C36 C37 C38 C39 -0.5(9) . . . . ?
C37 C38 C39 C310 -2.7(10) . . . . ?
C38 C39 C310 C311 3.7(10) . . . . ?
C39 C310 C311 C36 -1.5(9) . . . . ?
C37 C36 C311 C310 -1.6(8) . . . . ?
C31 C36 C311 C310 176.4(5) . . . . ?
N34 C35 C312 N313 53.2(7) . . . . ?
C31 C35 C312 N313 -132.3(6) . . . . ?
C35 C312 N313 C315 -151.5(5) . . . . ?
C35 C312 N313 C314 75.2(6) . . . . ?
C314 N313 C315 C316 24.2(8) . . . . ?
C312 N313 C315 C316 -106.5(7) . . . . ?
C314 N313 C315 C324 -154.9(6) . . . . ?
C312 N313 C315 C324 74.4(7) . . . . ?
N313 C315 C316 C317 177.4(5) . . . . ?
C324 C315 C316 C317 -3.6(9) . . . . ?
C315 C316 C317 C318 0.4(10) . . . . ?
C316 C317 C318 C319 2.1(10) . . . . ?
C317 C318 C319 C320 178.5(6) . . . . ?
C317 C318 C319 C324 -1.4(9) . . . . ?
C318 C319 C320 C321 -178.8(6) . . . . ?
C324 C319 C320 C321 1.1(9) . . . . ?
C319 C320 C321 C322 1.2(10) . . . . ?
C320 C321 C322 N323 -1.3(10) . . . . ?
C321 C322 N323 C324 -1.1(9) . . . . ?
C321 C322 N323 Cu1 163.9(5) . . . . ?
N34 Cu1 N323 C322 128.1(4) . . . . ?
N03 Cu1 N323 C322 -25.4(4) . . . . ?
N036 Cu1 N323 C322 -128.4(4) . . . . ?
N34 Cu1 N323 C324 -70.0(6) . . . . ?
N03 Cu1 N323 C324 136.4(5) . . . . ?
N036 Cu1 N323 C324 33.5(6) . . . . ?
C322 N323 C324 C315 -178.4(5) . . . . ?
Cu1 N323 C324 C315 21.2(9) . . . . ?
C322 N323 C324 C319 3.5(9) . . . . ?
Cu1 N323 C324 C319 -156.9(4) . . . . ?
C316 C315 C324 N323 -174.0(6) . . . . ?
N313 C315 C324 N323 5.2(8) . . . . ?
C316 C315 C324 C319 4.2(9) . . . . ?
N313 C315 C324 C319 -176.7(5) . . . . ?
C320 C319 C324 N323 -3.6(9) . . . . ?
C318 C319 C324 N323 176.4(6) . . . . ?
C320 C319 C324 C315 178.3(6) . . . . ?
C318 C319 C324 C315 -1.7(9) . . . . ?
N33 C32 C325 N326 -106.8(6) . . . . ?
C31 C32 C325 N326 70.6(8) . . . . ?
C32 C325 N326 C328 -96.9(6) . . . . ?
C32 C325 N326 C327 51.0(7) . . . . ?
C327 N326 C328 C329 -11.4(8) . . . . ?
C325 N326 C328 C329 135.4(6) . . . . ?
C327 N326 C328 C337 162.0(5) . . . . ?
C325 N326 C328 C337 -51.2(8) . . . . ?
N326 C328 C329 C330 176.3(6) . . . . ?
C337 C328 C329 C330 2.6(9) . . . . ?
C328 C329 C330 C331 0.4(10) . . . . ?
C329 C330 C331 C332 -1.9(10) . . . . ?
C330 C331 C332 C333 -177.4(6) . . . . ?
C330 C331 C332 C337 0.2(10) . . . . ?
C331 C332 C333 C334 178.0(6) . . . . ?
C337 C332 C333 C334 0.3(9) . . . . ?
C332 C333 C334 C335 -1.0(10) . . . . ?
C333 C334 C335 N336 0.3(10) . . . . ?
C334 C335 N336 C337 1.1(9) . . . . ?
C335 N336 C337 C328 178.7(5) . . . . ?
C335 N336 C337 C332 -1.7(8) . . . . ?
C329 C328 C337 N336 175.4(5) . . . . ?
N326 C328 C337 N336 1.7(8) . . . . ?
C329 C328 C337 C332 -4.2(9) . . . . ?
N326 C328 C337 C332 -177.9(5) . . . . ?
C331 C332 C337 N336 -176.7(6) . . . . ?
C333 C332 C337 N336 1.0(9) . . . . ?
C331 C332 C337 C328 2.9(9) . . . . ?
C333 C332 C337 C328 -179.4(6) . . . . ?
C6_5 C1_5 C2_5 C3_5 2.3(12) . . . . ?
C11_5 C1_5 C2_5 C3_5 177.6(9) . . . . ?
C1_5 C2_5 C3_5 C4_5 -0.4(12) . . . . ?
C2_5 C3_5 C4_5 C5_5 -2.2(14) . . . . ?
C3_5 C4_5 C5_5 C6_5 3.0(16) . . . . ?
C2_5 C1_5 C6_5 C5_5 -1.5(14) . . . . ?
C11_5 C1_5 C6_5 C5_5 -176.8(10) . . . . ?
C4_5 C5_5 C6_5 C1_5 -1.1(16) . . . . ?
C6_6 C1_6 C2_6 C3_6 0.0(12) . . . . ?
C11_6 C1_6 C2_6 C3_6 179.3(10) . . . . ?
C1_6 C2_6 C3_6 C4_6 2.3(12) . . . . ?
C2_6 C3_6 C4_6 C5_6 -3.1(15) . . . . ?
C3_6 C4_6 C5_6 C6_6 1.6(17) . . . . ?
C4_6 C5_6 C6_6 C1_6 0.8(18) . . . . ?
C2_6 C1_6 C6_6 C5_6 -1.5(16) . . . . ?
C11_6 C1_6 C6_6 C5_6 179.2(11) . . . . ?
C6_7 C1_7 C2_7 C3_7 1.8(10) . . . . ?
C11_7 C1_7 C2_7 C3_7 -174.7(8) . . . . ?
C1_7 C2_7 C3_7 C4_7 0.2(12) . . . . ?
C2_7 C3_7 C4_7 C5_7 -3.1(15) . . . . ?
C3_7 C4_7 C5_7 C6_7 4.0(16) . . . . ?
C2_7 C1_7 C6_7 C5_7 -0.9(11) . . . . ?
C11_7 C1_7 C6_7 C5_7 175.6(8) . . . . ?
C4_7 C5_7 C6_7 C1_7 -2.0(13) . . . . ?
C6_8 C1_8 C2_8 C3_8 3(2) . . . . ?
C11_8 C1_8 C2_8 C3_8 178(2) . . . . ?
C1_8 C2_8 C3_8 C4_8 1(2) . . . . ?
C2_8 C3_8 C4_8 C5_8 -3(5) . . . . ?
C3_8 C4_8 C5_8 C6_8 0(6) . . . . ?
C4_8 C5_8 C6_8 C1_8 4(6) . . . . ?
C2_8 C1_8 C6_8 C5_8 -5(5) . . . . ?
C11_8 C1_8 C6_8 C5_8 180(3) . . . . ?
C6_9 C1_9 C2_9 C3_9 -4(2) . . . . ?
C11_9 C1_9 C2_9 C3_9 177(2) . . . . ?
C1_9 C2_9 C3_9 C4_9 -2(2) . . . . ?
C2_9 C3_9 C4_9 C5_9 4(5) . . . . ?
C3_9 C4_9 C5_9 C6_9 -1(6) . . . . ?
C2_9 C1_9 C6_9 C5_9 7(5) . . . . ?
C11_9 C1_9 C6_9 C5_9 -174(3) . . . . ?
C4_9 C5_9 C6_9 C1_9 -5(6) . . . . ?
